data_7700819
loop_
_publ_author_name
'Vit\'orica-Yrez\'abal, I\~nigo J'
'Sava, Daniel Florin'
'Reta, Daniel'
'Timco, Grigore A.'
'Winpenny, Richard E. P.'

_publ_section_title
;
 Reversible uptake of sulfur-containing gases by single crystals of a
 Cr<sub>8</sub> metallacrown.
;
_journal_issue 35
_journal_name_full 'Dalton transactions (Cambridge, England : 2003)'
_journal_page_first 13184
_journal_page_last 13189
_journal_paper_doi 10.1039/c9dt02378j
_journal_volume 48
_journal_year 2019
_chemical_formula_moiety 'C80 H144 Cr8 F8 O32'
_chemical_formula_sum 'C80 H144 Cr8 F8 O32'
_chemical_formula_weight 2185.94
_space_group_crystal_system monoclinic
_space_group_IT_number 15
_space_group_name_Hall '-I 2ya'
_space_group_name_H-M_alt 'I 1 2/a 1'
_symmetry_space_group_name_Hall '-I 2ya'
_symmetry_space_group_name_H-M 'I 1 2/a 1'
_atom_sites_solution_hydrogens geom
_audit_creation_date 2018-01-25
_audit_creation_method
;
Olex2 1.2
(compiled 2017.08.10 svn.r3458 for OlexSys, GUI svn.r5381)
;
_audit_update_record
;
2019-06-04 deposited with the CCDC.    2019-08-06 downloaded from the CCDC.
;
_cell_angle_alpha 90
_cell_angle_beta 111.279(3)
_cell_angle_gamma 90
_cell_formula_units_Z 8
_cell_length_a 34.7353(9)
_cell_length_b 16.5967(4)
_cell_length_c 44.7645(14)
_cell_measurement_reflns_used 19817
_cell_measurement_temperature 239.92(10)
_cell_measurement_theta_max 27.0690
_cell_measurement_theta_min 1.8320
_cell_volume 24047.0(12)
_computing_cell_refinement 'CrysAlisPro 1.171.39.27b (Rigaku OD, 2015)'
_computing_data_collection 'CrysAlisPro 1.171.39.27b (Rigaku OD, 2015)'
_computing_data_reduction 'CrysAlisPro 1.171.39.27b (Rigaku OD, 2015)'
_computing_molecular_graphics 'Olex2 (Dolomanov et al., 2009)'
_computing_publication_material 'Olex2 (Dolomanov et al., 2009)'
_computing_structure_refinement 'ShelXL (Sheldrick, 2015)'
_diffrn_ambient_environment N~2~
_diffrn_ambient_temperature 239.92(10)
_diffrn_detector 'CCD plate'
_diffrn_measured_fraction_theta_full 0.999
_diffrn_measured_fraction_theta_max 0.999
_diffrn_measurement_details
;
List of Runs (angles in degrees, time in seconds):

  # Type    Start    End  Width  t~exp~   \w     \q     \k     \f   Frames
#--------------------------------------------------------------------------
  1  \w     66.00 106.00   1.00   12.00    --   19.30  43.00 -90.00   40
  2  \w    -70.00 107.00   1.00   12.00    --   19.30  57.00-120.00  177
  3  \w    -51.00 -17.00   1.00   12.00    --   19.30  60.00 120.00   34
  4  \w    -35.00  56.00   1.00   12.00    --   19.30  43.00 -90.00   91
;
_diffrn_measurement_device 'four-circle diffractometer'
_diffrn_measurement_device_type 'XtaLAB AFC11 (RINC): quarter-chi single'
_diffrn_measurement_method '\w scans'
_diffrn_orient_matrix_type 'CrysAlisPro convention (1999,Acta A55,543-557)'
_diffrn_orient_matrix_UB_11 0.0084218000
_diffrn_orient_matrix_UB_12 -0.0120607000
_diffrn_orient_matrix_UB_13 0.0162936000
_diffrn_orient_matrix_UB_21 -0.0080154000
_diffrn_orient_matrix_UB_22 0.0353844000
_diffrn_orient_matrix_UB_23 0.0045045000
_diffrn_orient_matrix_UB_31 -0.0185893000
_diffrn_orient_matrix_UB_32 -0.0206777000
_diffrn_orient_matrix_UB_33 -0.0018501000
_diffrn_radiation_monochromator graphite
_diffrn_radiation_probe x-ray
_diffrn_radiation_type MoK\a
_diffrn_radiation_wavelength 0.71073
_diffrn_reflns_av_R_equivalents 0.0241
_diffrn_reflns_av_unetI/netI 0.0329
_diffrn_reflns_Laue_measured_fraction_full 0.999
_diffrn_reflns_Laue_measured_fraction_max 0.999
_diffrn_reflns_limit_h_max 43
_diffrn_reflns_limit_h_min -43
_diffrn_reflns_limit_k_max 20
_diffrn_reflns_limit_k_min -12
_diffrn_reflns_limit_l_max 55
_diffrn_reflns_limit_l_min -53
_diffrn_reflns_number 68925
_diffrn_reflns_point_group_measured_fraction_full 0.999
_diffrn_reflns_point_group_measured_fraction_max 0.999
_diffrn_reflns_theta_full 25.242
_diffrn_reflns_theta_max 26.371
_diffrn_reflns_theta_min 1.943
_diffrn_source 'fine-focus sealed X-ray tube'
_diffrn_source_type 'Enhance (Mo) X-ray Source'
_exptl_absorpt_coefficient_mu 0.769
_exptl_absorpt_correction_T_max 1.00000
_exptl_absorpt_correction_T_min 0.55632
_exptl_absorpt_correction_type multi-scan
_exptl_absorpt_process_details
;
CrysAlisPro 1.171.39.27b (Rigaku Oxford Diffraction, 2015)
Empirical absorption correction using spherical harmonics,
 implemented in SCALE3 ABSPACK scaling algorithm.
;
_exptl_crystal_colour 'clear dark green'
_exptl_crystal_colour_lustre clear
_exptl_crystal_colour_modifier dark
_exptl_crystal_colour_primary green
_exptl_crystal_density_diffrn 1.208
_exptl_crystal_description block
_exptl_crystal_F_000 9152
_exptl_crystal_size_max 0.4
_exptl_crystal_size_mid 0.1
_exptl_crystal_size_min 0.1
_refine_diff_density_max 1.188
_refine_diff_density_min -0.536
_refine_diff_density_rms 0.067
_refine_ls_extinction_method none
_refine_ls_goodness_of_fit_ref 1.041
_refine_ls_hydrogen_treatment constr
_refine_ls_matrix_type full
_refine_ls_number_parameters 1463
_refine_ls_number_reflns 24550
_refine_ls_number_restraints 801
_refine_ls_restrained_S_all 1.084
_refine_ls_R_factor_all 0.0748
_refine_ls_R_factor_gt 0.0515
_refine_ls_shift/su_max 0.003
_refine_ls_shift/su_mean 0.000
_refine_ls_structure_factor_coef Fsqd
_refine_ls_weighting_details 'w=1/[\s^2^(Fo^2^)+(0.0861P)^2^+33.5767P] where P=(Fo^2^+2Fc^2^)/3'
_refine_ls_weighting_scheme calc
_refine_ls_wR_factor_gt 0.1466
_refine_ls_wR_factor_ref 0.1603
_reflns_Friedel_coverage 0.000
_reflns_number_gt 17870
_reflns_number_total 24550
_reflns_threshold_expression 'I > 2\s(I)'
_cod_data_source_file c9dt02378j2.cif
_cod_data_source_block lrepw134_2_240_00
_cod_depositor_comments 'Adding full bibliography for 7700801--7700822.cif.'
_cod_database_code 7700819
_shelx_shelxl_version_number 2014/7
_chemical_oxdiff_formula Cr8F8O32C80H146S
_shelx_space_group_comment
;
The symmetry employed for this shelxl refinement is uniquely defined
by the following loop, which should always be used as a source of
symmetry information in preference to the above space-group names.
They are only intended as comments.
;
_shelx_estimated_absorpt_t_max 0.927
_shelx_estimated_absorpt_t_min 0.749
_reflns_odcompleteness_completeness 88.52
_reflns_odcompleteness_iscentric 1
_reflns_odcompleteness_theta 28.66
_olex2_refinement_description
;
1. Fixed Uiso
 At 1.5 times of:
  All C(H,H,H) groups
2. Restrained distances
 C13-C11 \\sim C13-C15 \\sim C11-C15 \\sim C16-C14 \\sim C16-C12 \\sim C14-C12
 with sigma of 0.004
 C10-C9 \\sim C10-C13 \\sim C10-C11 \\sim C10-C15 \\sim C10-C16 \\sim C10-C14
\\sim C10-C12
 with sigma of 0.002
 C39-C37 \\sim C39-C41 \\sim C37-C41 \\sim C40-C42 \\sim C40-C38 \\sim C42-C38
 with sigma of 0.004
 C36-C35 \\sim C36-C39 \\sim C36-C37 \\sim C36-C41 \\sim C36-C40 \\sim C36-C42
\\sim C36-C38
 with sigma of 0.002
 C68-C70 \\sim C68-C66 \\sim C70-C66 \\sim C71-C67 \\sim C71-C69 \\sim C67-C69
 with sigma of 0.004
 C65-C64 \\sim C65-C68 \\sim C65-C70 \\sim C65-C66 \\sim C65-C71 \\sim C65-C67
\\sim C65-C69
 with sigma of 0.002
 C104-C100 \\sim C100-C102 \\sim C103-C99 \\sim C101-C99
 with sigma of 0.004
 C98-C97 \\sim C98-C104 \\sim C98-C100 \\sim C98-C102 \\sim C98-C103 \\sim
C98-C101 \\sim C98-C99
 with sigma of 0.002
 C6-C8 \\sim C6-C4 \\sim C8-C4 \\sim C3-C7 \\sim C3-C5 \\sim C7-C5
 with sigma of 0.004
 C2-C1 \\sim C2-C6 \\sim C2-C8 \\sim C2-C4 \\sim C2-C3 \\sim C2-C7 \\sim C2-C5
 with sigma of 0.002
 C31-C33 \\sim C31-C29 \\sim C33-C29 \\sim C34-C32 \\sim C34-C30 \\sim C32-C30
 with sigma of 0.004
 C28-C27 \\sim C28-C31 \\sim C28-C33 \\sim C28-C29 \\sim C28-C34 \\sim C28-C32
\\sim C28-C30
 with sigma of 0.002
 C47-C49 \\sim C47-C45 \\sim C49-C45 \\sim C50-C48 \\sim C50-C46 \\sim C48-C46
 with sigma of 0.004
 C44-C43 \\sim C44-C47 \\sim C44-C49 \\sim C44-C45 \\sim C44-C50 \\sim C44-C48
\\sim C44-C46
 with sigma of 0.002
 C61-C59 \\sim C61-C63 \\sim C59-C63 \\sim C58-C60 \\sim C58-C62 \\sim C60-C62
 with sigma of 0.004
 C57-C56 \\sim C57-C61 \\sim C57-C59 \\sim C57-C63 \\sim C57-C58 \\sim C57-C60
\\sim C57-C62
 with sigma of 0.002
 C75-C77 \\sim C75-C79 \\sim C77-C79 \\sim C74-C78 \\sim C74-C76 \\sim C78-C76
 with sigma of 0.004
 C73-C72 \\sim C73-C75 \\sim C73-C77 \\sim C73-C79 \\sim C73-C74 \\sim C73-C78
\\sim C73-C76
 with sigma of 0.002
 C92-C93 \\sim C92-C96 \\sim C93-C96 \\sim C94-C91 \\sim C94-C95 \\sim C91-C95
 with sigma of 0.004
 C90-C89 \\sim C90-C92 \\sim C90-C93 \\sim C90-C96 \\sim C90-C94 \\sim C90-C91
\\sim C90-C95
 with sigma of 0.002
 C86-C88 \\sim C86-C84 \\sim C88-C84 \\sim C85-C83 \\sim C85-C87 \\sim C83-C87
 with sigma of 0.004
 C81-C80 \\sim C81-C86 \\sim C81-C88 \\sim C81-C84 \\sim C81-C85 \\sim C81-C83
\\sim C81-C87
 with sigma of 0.002
3. Rigid body (RIGU) restrains
 C10, C11, C13, C15, C12, C14, C16
 with sigma for 1-2 distances of 0.001 and sigma for 1-3 distances of 0.001
 C36, C37, C39, C41, C38, C40, C42
 with sigma for 1-2 distances of 0.002 and sigma for 1-3 distances of 0.002
 C65, C66, C68, C70, C67, C69, C71
 with sigma for 1-2 distances of 0.001 and sigma for 1-3 distances of 0.001
 C98, C100, C102, C104, C99, C101, C103
 with sigma for 1-2 distances of 0.002 and sigma for 1-3 distances of 0.002
 C2, C4, C6, C8, C3, C5, C7
 with sigma for 1-2 distances of 0.001 and sigma for 1-3 distances of 0.001
 C28, C29, C31, C33, C30, C32, C34
 with sigma for 1-2 distances of 0.002 and sigma for 1-3 distances of 0.002
 C44, C45, C47, C49, C46, C48, C50
 with sigma for 1-2 distances of 0.002 and sigma for 1-3 distances of 0.002
 C57, C59, C61, C63, C58, C60, C62
 with sigma for 1-2 distances of 0.002 and sigma for 1-3 distances of 0.002
 C73, C75, C77, C79, C74, C76, C78
 with sigma for 1-2 distances of 0.002 and sigma for 1-3 distances of 0.002
 C90, C92, C93, C96, C91, C94, C95
 with sigma for 1-2 distances of 0.001 and sigma for 1-3 distances of 0.001
 C81, C84, C86, C88, C83, C85, C87
 with sigma for 1-2 distances of 0.001 and sigma for 1-3 distances of 0.001
 C26, C23, C24, C25
 with sigma for 1-2 distances of 0.002 and sigma for 1-3 distances of 0.002
4. Others
 Sof(C12)=Sof(H12A)=Sof(H12B)=Sof(H12C)=Sof(C14)=Sof(H14A)=Sof(H14B)=Sof(H14C)=
 Sof(C16)=Sof(H16A)=Sof(H16B)=Sof(H16C)=1-FVAR(1)
 Sof(C11)=Sof(H11J)=Sof(H11K)=Sof(H11L)=Sof(C13)=Sof(H13A)=Sof(H13B)=Sof(H13C)=
 Sof(C15)=Sof(H15A)=Sof(H15B)=Sof(H15C)=FVAR(1)
 Sof(C38)=Sof(H38A)=Sof(H38B)=Sof(H38C)=Sof(C40)=Sof(H40A)=Sof(H40B)=Sof(H40C)=
 Sof(C42)=Sof(H42A)=Sof(H42B)=Sof(H42C)=1-FVAR(2)
 Sof(C37)=Sof(H37A)=Sof(H37B)=Sof(H37C)=Sof(C39)=Sof(H39A)=Sof(H39B)=Sof(H39C)=
 Sof(C41)=Sof(H41A)=Sof(H41B)=Sof(H41C)=FVAR(2)
 Sof(C67)=Sof(H67A)=Sof(H67B)=Sof(H67C)=Sof(C69)=Sof(H69A)=Sof(H69B)=Sof(H69C)=
 Sof(C71)=Sof(H71A)=Sof(H71B)=Sof(H71C)=1-FVAR(3)
 Sof(C66)=Sof(H66A)=Sof(H66B)=Sof(H66C)=Sof(C68)=Sof(H68A)=Sof(H68B)=Sof(H68C)=
 Sof(C70)=Sof(H70A)=Sof(H70B)=Sof(H70C)=FVAR(3)
 Sof(C99)=Sof(H99A)=Sof(H99B)=Sof(H99C)=Sof(C101)=Sof(H10S)=Sof(H10T)=
 Sof(H10U)=Sof(C103)=Sof(H10V)=Sof(H10W)=Sof(H10X)=1-FVAR(4)
 Sof(C100)=Sof(H10J)=Sof(H10K)=Sof(H10L)=Sof(C102)=Sof(H10M)=Sof(H10N)=
 Sof(H10O)=Sof(C104)=Sof(H10P)=Sof(H10Q)=Sof(H10R)=FVAR(4)
 Sof(C3)=Sof(H3A)=Sof(H3B)=Sof(H3C)=Sof(C5)=Sof(H5A)=Sof(H5B)=Sof(H5C)=Sof(C7)=
 Sof(H7A)=Sof(H7B)=Sof(H7C)=1-FVAR(5)
 Sof(C4)=Sof(H4A)=Sof(H4B)=Sof(H4C)=Sof(C6)=Sof(H6A)=Sof(H6B)=Sof(H6C)=Sof(C8)=
 Sof(H8A)=Sof(H8B)=Sof(H8C)=FVAR(5)
 Sof(C30)=Sof(H30A)=Sof(H30B)=Sof(H30C)=Sof(C32)=Sof(H32A)=Sof(H32B)=Sof(H32C)=
 Sof(C34)=Sof(H34A)=Sof(H34B)=Sof(H34C)=1-FVAR(6)
 Sof(C29)=Sof(H29A)=Sof(H29B)=Sof(H29C)=Sof(C31)=Sof(H31A)=Sof(H31B)=Sof(H31C)=
 Sof(C33)=Sof(H33A)=Sof(H33B)=Sof(H33C)=FVAR(6)
 Sof(C46)=Sof(H46A)=Sof(H46B)=Sof(H46C)=Sof(C48)=Sof(H48A)=Sof(H48B)=Sof(H48C)=
 Sof(C50)=Sof(H50A)=Sof(H50B)=Sof(H50C)=1-FVAR(7)
 Sof(C45)=Sof(H45A)=Sof(H45B)=Sof(H45C)=Sof(C47)=Sof(H47A)=Sof(H47B)=Sof(H47C)=
 Sof(C49)=Sof(H49A)=Sof(H49B)=Sof(H49C)=FVAR(7)
 Sof(C58)=Sof(H58A)=Sof(H58B)=Sof(H58C)=Sof(C60)=Sof(H60A)=Sof(H60B)=Sof(H60C)=
 Sof(C62)=Sof(H62A)=Sof(H62B)=Sof(H62C)=1-FVAR(8)
 Sof(C59)=Sof(H59A)=Sof(H59B)=Sof(H59C)=Sof(C61)=Sof(H61A)=Sof(H61B)=Sof(H61C)=
 Sof(C63)=Sof(H63A)=Sof(H63B)=Sof(H63C)=FVAR(8)
 Sof(C74)=Sof(H74A)=Sof(H74B)=Sof(H74C)=Sof(C76)=Sof(H76A)=Sof(H76B)=Sof(H76C)=
 Sof(C78)=Sof(H78A)=Sof(H78B)=Sof(H78C)=1-FVAR(9)
 Sof(C75)=Sof(H75A)=Sof(H75B)=Sof(H75C)=Sof(C77)=Sof(H77A)=Sof(H77B)=Sof(H77C)=
 Sof(C79)=Sof(H79A)=Sof(H79B)=Sof(H79C)=FVAR(9)
 Sof(C91)=Sof(H91A)=Sof(H91B)=Sof(H91C)=Sof(C94)=Sof(H94A)=Sof(H94B)=Sof(H94C)=
 Sof(C95)=Sof(H95A)=Sof(H95B)=Sof(H95C)=1-FVAR(10)
 Sof(C92)=Sof(H92A)=Sof(H92B)=Sof(H92C)=Sof(C93)=Sof(H93A)=Sof(H93B)=Sof(H93C)=
 Sof(C96)=Sof(H96A)=Sof(H96B)=Sof(H96C)=FVAR(10)
 Sof(C83)=Sof(H83A)=Sof(H83B)=Sof(H83C)=Sof(C85)=Sof(H85A)=Sof(H85B)=Sof(H85C)=
 Sof(C87)=Sof(H87A)=Sof(H87B)=Sof(H87C)=1-FVAR(11)
 Sof(C84)=Sof(H84A)=Sof(H84B)=Sof(H84C)=Sof(C86)=Sof(H86A)=Sof(H86B)=Sof(H86C)=
 Sof(C88)=Sof(H88A)=Sof(H88B)=Sof(H88C)=FVAR(11)
5.a Me refined with riding coordinates:
 C19(H19A,H19B,H19C), C20(H20A,H20B,H20C), C21(H21A,H21B,H21C), C24(H24A,H24B,
 H24C), C25(H25A,H25B,H25C), C26(H26A,H26B,H26C), C53(H53A,H53B,H53C), C55(H55A,
 H55B,H55C), C107(H10A,H10B,H10C), C108(H10D,H10E,H10F), C109(H10G,H10H,H10I),
 C112(H11A,H11B,H11C), C113(H11D,H11E,H11F), C114(H11G,H11H,H11I), C4(H4A,H4B,
 H4C), C6(H6A,H6B,H6C), C8(H8A,H8B,H8C), C11(H11J,H11K,H11L), C13(H13A,H13B,
 H13C), C15(H15A,H15B,H15C), C29(H29A,H29B,H29C), C31(H31A,H31B,H31C), C33(H33A,
 H33B,H33C), C37(H37A,H37B,H37C), C39(H39A,H39B,H39C), C41(H41A,H41B,H41C),
 C45(H45A,H45B,H45C), C47(H47A,H47B,H47C), C49(H49A,H49B,H49C), C59(H59A,H59B,
 H59C), C61(H61A,H61B,H61C), C63(H63A,H63B,H63C), C66(H66A,H66B,H66C), C68(H68A,
 H68B,H68C), C70(H70A,H70B,H70C), C75(H75A,H75B,H75C), C77(H77A,H77B,H77C),
 C79(H79A,H79B,H79C), C84(H84A,H84B,H84C), C86(H86A,H86B,H86C), C88(H88A,H88B,
 H88C), C92(H92A,H92B,H92C), C93(H93A,H93B,H93C), C96(H96A,H96B,H96C),
 C100(H10J,H10K,H10L), C102(H10M,H10N,H10O), C104(H10P,H10Q,H10R), C3(H3A,H3B,
 H3C), C5(H5A,H5B,H5C), C7(H7A,H7B,H7C), C12(H12A,H12B,H12C), C14(H14A,H14B,
 H14C), C16(H16A,H16B,H16C), C30(H30A,H30B,H30C), C32(H32A,H32B,H32C), C34(H34A,
 H34B,H34C), C38(H38A,H38B,H38C), C40(H40A,H40B,H40C), C42(H42A,H42B,H42C),
 C46(H46A,H46B,H46C), C50(H50A,H50B,H50C), C58(H58A,H58B,H58C), C60(H60A,H60B,
 H60C), C62(H62A,H62B,H62C), C67(H67A,H67B,H67C), C69(H69A,H69B,H69C), C71(H71A,
 H71B,H71C), C74(H74A,H74B,H74C), C76(H76A,H76B,H76C), C78(H78A,H78B,H78C),
 C83(H83A,H83B,H83C), C85(H85A,H85B,H85C), C87(H87A,H87B,H87C), C91(H91A,H91B,
 H91C), C94(H94A,H94B,H94C), C95(H95A,H95B,H95C), C99(H99A,H99B,H99C),
 C101(H10S,H10T,H10U), C103(H10V,H10W,H10X)
5.b Idealised Me refined as rotating group:
 C54(H54A,H54B,H54C), C48(H48A,H48B,H48C)
;
_olex2_submission_special_instructions 'No special instructions were received'
_oxdiff_exptl_absorpt_empirical_details
;
Empirical correction (ABSPACK) includes:
- Absorption correction using spherical harmonics
- Frame scaling
;
_oxdiff_exptl_absorpt_empirical_full_max 1.426
_oxdiff_exptl_absorpt_empirical_full_min 0.559

loop_
_space_group_symop_operation_xyz
'x, y, z'
'-x+1/2, y, -z'
'x+1/2, y+1/2, z+1/2'
'-x+1, y+1/2, -z+1/2'
'-x, -y, -z'
'x-1/2, -y, z'
'-x+1/2, -y+1/2, -z+1/2'
'x, -y+1/2, z+1/2'

loop_
_atom_site_label
_atom_site_type_symbol
_atom_site_fract_x
_atom_site_fract_y
_atom_site_fract_z
_atom_site_U_iso_or_equiv
_atom_site_adp_type
_atom_site_occupancy
_atom_site_site_symmetry_order
_atom_site_calc_flag
_atom_site_refinement_flags_posn
_atom_site_refinement_flags_adp
_atom_site_refinement_flags_occupancy
_atom_site_disorder_assembly
_atom_site_disorder_group
Cr1 Cr 0.65878(2) 0.48593(3) 0.64173(2) 0.03553(12) Uani 1 1 d . . . . .
Cr2 Cr 0.69751(2) 0.61879(3) 0.60336(2) 0.03728(12) Uani 1 1 d . . . . .
Cr3 Cr 0.68785(2) 0.81851(3) 0.59036(2) 0.04002(13) Uani 1 1 d . . . . .
Cr4 Cr 0.61249(2) 0.95142(3) 0.58562(2) 0.03834(12) Uani 1 1 d . . . . .
Cr5 Cr 0.52987(2) 0.94757(3) 0.60894(2) 0.04184(13) Uani 1 1 d . . . . .
Cr6 Cr 0.48150(2) 0.80905(3) 0.63828(2) 0.04343(13) Uani 1 1 d . . . . .
Cr7 Cr 0.49807(2) 0.61319(3) 0.65895(2) 0.04196(13) Uani 1 1 d . . . . .
Cr8 Cr 0.57456(2) 0.48216(3) 0.66331(2) 0.03427(12) Uani 1 1 d . . . . .
F1 F 0.65361(5) 0.57690(10) 0.61439(4) 0.0369(4) Uani 1 1 d . . . . .
F2 F 0.68406(5) 0.72436(10) 0.61351(4) 0.0395(4) Uani 1 1 d . . . . .
F3 F 0.63214(5) 0.84447(10) 0.58426(4) 0.0381(4) Uani 1 1 d . . . . .
F4 F 0.58444(5) 0.91522(10) 0.61295(4) 0.0395(4) Uani 1 1 d . . . . .
F5 F 0.51437(5) 0.83902(10) 0.61398(4) 0.0384(4) Uani 1 1 d . . . . .
F6 F 0.51681(5) 0.71982(10) 0.65577(4) 0.0399(4) Uani 1 1 d . . . . .
F7 F 0.53976(5) 0.57216(10) 0.64490(4) 0.0388(4) Uani 1 1 d . . . . .
F8 F 0.62069(5) 0.53550(10) 0.65822(4) 0.0370(4) Uani 1 1 d . . . . .
O1 O 0.69597(7) 0.42908(14) 0.62509(6) 0.0540(6) Uani 1 1 d . . . . .
O2 O 0.71107(8) 0.51181(14) 0.59174(6) 0.0548(6) Uani 1 1 d . . . . .
O3 O 0.70509(7) 0.53744(16) 0.67523(6) 0.0545(6) Uani 1 1 d . . . . .
O4 O 0.73591(6) 0.60701(14) 0.64735(6) 0.0494(6) Uani 1 1 d . . . . .
O5 O 0.74403(7) 0.65872(14) 0.59293(6) 0.0520(6) Uani 1 1 d . . . . .
O6 O 0.74513(7) 0.79240(15) 0.59695(7) 0.0560(6) Uani 1 1 d . . . . .
O7 O 0.66036(7) 0.63138(14) 0.55886(5) 0.0491(6) Uani 1 1 d . . . . .
O8 O 0.66837(7) 0.76092(14) 0.54926(5) 0.0481(5) Uani 1 1 d . . . . .
O9 O 0.69458(8) 0.91365(15) 0.56702(7) 0.0579(6) Uani 1 1 d . . . . .
O10 O 0.63941(8) 0.99143(14) 0.55690(6) 0.0555(6) Uani 1 1 d . . . . .
O11 O 0.70811(7) 0.87990(14) 0.63022(6) 0.0546(6) Uani 1 1 d . . . . .
O12 O 0.66169(7) 0.97724(14) 0.62318(6) 0.0515(6) Uani 1 1 d . . . . .
O13 O 0.59494(8) 1.06232(13) 0.58724(6) 0.0552(6) Uani 1 1 d . . . . .
O14 O 0.54380(9) 1.05985(14) 0.60550(8) 0.0681(8) Uani 1 1 d . . . . .
O15 O 0.56440(7) 0.92380(15) 0.54795(5) 0.0483(5) Uani 1 1 d . . . . .
O16 O 0.51021(7) 0.92704(15) 0.56308(6) 0.0529(6) Uani 1 1 d . . . . .
O17 O 0.47511(9) 0.98828(15) 0.60350(8) 0.0676(8) Uani 1 1 d . . . . .
O18 O 0.44323(9) 0.89831(17) 0.62178(8) 0.0776(9) Uani 1 1 d . . . . .
O19 O 0.54864(9) 0.96398(16) 0.65519(6) 0.0626(7) Uani 1 1 d . . . . .
O20 O 0.51542(10) 0.87584(15) 0.67400(6) 0.0640(7) Uani 1 1 d . . . . .
O21 O 0.44769(9) 0.78173(16) 0.66337(8) 0.0717(8) Uani 1 1 d . . . . .
O22 O 0.45566(8) 0.65271(15) 0.67423(7) 0.0644(7) Uani 1 1 d . . . . .
O23 O 0.44550(8) 0.74493(16) 0.60241(6) 0.0602(7) Uani 1 1 d . . . . .
O24 O 0.45851(8) 0.61634(15) 0.61465(7) 0.0632(7) Uani 1 1 d . . . . .
O25 O 0.47741(8) 0.50524(15) 0.66165(8) 0.0678(8) Uani 1 1 d . . . . .
O26 O 0.52949(7) 0.42088(13) 0.66795(6) 0.0502(6) Uani 1 1 d . . . . .
O27 O 0.53607(8) 0.60914(15) 0.70349(6) 0.0528(6) Uani 1 1 d . . . . .
O28 O 0.58902(7) 0.52962(14) 0.70608(5) 0.0477(5) Uani 1 1 d . . . . .
O29 O 0.61001(7) 0.39157(13) 0.68410(6) 0.0448(5) Uani 1 1 d . . . . .
O30 O 0.66572(7) 0.39509(14) 0.67093(6) 0.0482(6) Uani 1 1 d . . . . .
O31 O 0.55732(6) 0.44180(13) 0.61925(5) 0.0412(5) Uani 1 1 d . . . . .
O32 O 0.61285(7) 0.44088(12) 0.60593(5) 0.0414(5) Uani 1 1 d . . . . .
C1 C 0.71039(10) 0.4439(2) 0.60381(10) 0.0517(9) Uani 1 1 d D . . . .
C2 C 0.72741(14) 0.3735(2) 0.59069(12) 0.0995(15) Uani 1 1 d D U . . .
C9 C 0.73323(11) 0.5813(3) 0.67272(9) 0.0594(10) Uani 1 1 d D . . . .
C10 C 0.76786(16) 0.6031(4) 0.70401(11) 0.157(3) Uani 1 1 d D U . . .
C17 C 0.76083(10) 0.7263(2) 0.59505(9) 0.0494(8) Uani 1 1 d . . . . .
C18 C 0.80486(12) 0.7287(3) 0.59521(13) 0.0732(13) Uani 1 1 d . . . . .
C19 C 0.82013(15) 0.6445(3) 0.59164(17) 0.112(2) Uani 1 1 d . . . . .
H19A H 0.8027 0.6218 0.5716 0.167 Uiso 1 1 calc R . . . .
H19B H 0.8480 0.6476 0.5922 0.167 Uiso 1 1 calc R . . . .
H19C H 0.8193 0.6110 0.6089 0.167 Uiso 1 1 calc R . . . .
C20 C 0.80450(19) 0.7836(4) 0.56755(17) 0.125(2) Uani 1 1 d . . . . .
H20A H 0.7875 0.7600 0.5475 0.187 Uiso 1 1 calc R . . . .
H20B H 0.7936 0.8354 0.5698 0.187 Uiso 1 1 calc R . . . .
H20C H 0.8322 0.7899 0.5680 0.187 Uiso 1 1 calc R . . . .
C21 C 0.83183(14) 0.7668(4) 0.62687(15) 0.109(2) Uani 1 1 d . . . . .
H21A H 0.8216 0.8197 0.6286 0.164 Uiso 1 1 calc R . . . .
H21B H 0.8311 0.7340 0.6443 0.164 Uiso 1 1 calc R . . . .
H21C H 0.8598 0.7706 0.6276 0.164 Uiso 1 1 calc R . . . .
C22 C 0.65646(10) 0.6904(2) 0.54039(8) 0.0454(8) Uani 1 1 d . . . . .
C23 C 0.63765(14) 0.6745(3) 0.50469(9) 0.0668(10) Uani 1 1 d . U . . .
C24 C 0.6703(2) 0.6257(4) 0.49695(14) 0.126(2) Uani 1 1 d . U . . .
H24A H 0.6762 0.5771 0.5095 0.190 Uiso 1 1 calc R . . . .
H24B H 0.6600 0.6122 0.4746 0.190 Uiso 1 1 calc R . . . .
H24C H 0.6950 0.6571 0.5020 0.190 Uiso 1 1 calc R . . . .
C25 C 0.6278(2) 0.7509(4) 0.48534(11) 0.1028(17) Uani 1 1 d . U . . .
H25A H 0.6524 0.7829 0.4904 0.154 Uiso 1 1 calc R . . . .
H25B H 0.6176 0.7379 0.4629 0.154 Uiso 1 1 calc R . . . .
H25C H 0.6072 0.7807 0.4903 0.154 Uiso 1 1 calc R . . . .
C26 C 0.6001(2) 0.6219(5) 0.49761(13) 0.135(2) Uani 1 1 d . U . . .
H26A H 0.6075 0.5738 0.5103 0.203 Uiso 1 1 calc R . . . .
H26B H 0.5793 0.6506 0.5027 0.203 Uiso 1 1 calc R . . . .
H26C H 0.5896 0.6078 0.4753 0.203 Uiso 1 1 calc R . . . .
C27 C 0.67290(11) 0.9733(2) 0.55439(8) 0.0500(8) Uani 1 1 d D . . . .
C28 C 0.68919(11) 1.0274(2) 0.53447(9) 0.0797(12) Uani 1 1 d D U . . .
C35 C 0.69541(11) 0.9442(2) 0.63826(8) 0.0479(8) Uani 1 1 d D . . . .
C36 C 0.72328(11) 0.9881(2) 0.66783(8) 0.0820(12) Uani 1 1 d D U . . .
C43 C 0.57145(12) 1.09464(18) 0.59905(9) 0.0508(9) Uani 1 1 d D . . . .
C44 C 0.57706(11) 1.18462(16) 0.60631(8) 0.0689(10) Uani 1 1 d D U . . .
C51 C 0.52770(11) 0.9087(2) 0.54403(8) 0.0450(8) Uani 1 1 d . . . . .
C52 C 0.50271(14) 0.8601(3) 0.51449(10) 0.0737(12) Uani 1 1 d . . . . .
C53 C 0.45683(16) 0.8783(5) 0.50452(15) 0.128(2) Uani 1 1 d . . . . .
H53A H 0.4518 0.9336 0.4979 0.192 Uiso 1 1 calc R . . . .
H53B H 0.4415 0.8438 0.4870 0.192 Uiso 1 1 calc R . . . .
H53C H 0.4482 0.8691 0.5223 0.192 Uiso 1 1 calc R . . . .
C54 C 0.5168(2) 0.8786(4) 0.48690(11) 0.118(2) Uani 1 1 d . . . . .
H54A H 0.5100 0.9334 0.4801 0.176 Uiso 1 1 calc GR . . . .
H54B H 0.5033 0.8429 0.4694 0.176 Uiso 1 1 calc GR . . . .
H54C H 0.5462 0.8713 0.4938 0.176 Uiso 1 1 calc GR . . . .
C55 C 0.5115(2) 0.7734(3) 0.52507(15) 0.132(3) Uani 1 1 d . . . . .
H55A H 0.5024 0.7632 0.5425 0.198 Uiso 1 1 calc R . . . .
H55B H 0.4972 0.7384 0.5075 0.198 Uiso 1 1 calc R . . . .
H55C H 0.5407 0.7636 0.5319 0.198 Uiso 1 1 calc R . . . .
C56 C 0.44560(11) 0.9643(2) 0.60956(9) 0.0517(9) Uani 1 1 d D . . . .
C57 C 0.40927(11) 1.0208(2) 0.60290(10) 0.0866(13) Uani 1 1 d D U . . .
C64 C 0.53982(11) 0.9328(2) 0.67714(8) 0.0510(8) Uani 1 1 d D . . . .
C65 C 0.55919(15) 0.9676(3) 0.71055(9) 0.1055(15) Uani 1 1 d D U . . .
C72 C 0.44024(10) 0.7196(2) 0.67529(9) 0.0503(8) Uani 1 1 d D . . . .
C73 C 0.41090(12) 0.7250(2) 0.69329(10) 0.0846(13) Uani 1 1 d D U . . .
C80 C 0.43898(9) 0.6714(2) 0.59688(8) 0.0489(8) Uani 1 1 d D . . . .
C81 C 0.40390(11) 0.6483(3) 0.56606(9) 0.0878(12) Uani 1 1 d D U . . .
C89 C 0.49320(10) 0.43683(19) 0.66523(9) 0.0468(8) Uani 1 1 d D . . . .
C90 C 0.46562(10) 0.36468(19) 0.66476(10) 0.0788(11) Uani 1 1 d D U . . .
C97 C 0.57099(10) 0.5780(2) 0.71792(7) 0.0458(8) Uani 1 1 d D . . . .
C98 C 0.59292(12) 0.6000(3) 0.75300(8) 0.0818(12) Uani 1 1 d D U . . .
C105 C 0.64618(9) 0.37137(18) 0.68787(7) 0.0374(7) Uani 1 1 d . . . . .
C106 C 0.66907(11) 0.3168(2) 0.71594(8) 0.0485(8) Uani 1 1 d . . . . .
C107 C 0.63903(15) 0.2642(3) 0.72523(12) 0.0875(15) Uani 1 1 d . . . . .
H10A H 0.6543 0.2304 0.7430 0.131 Uiso 1 1 calc R . . . .
H10B H 0.6206 0.2980 0.7312 0.131 Uiso 1 1 calc R . . . .
H10C H 0.6234 0.2313 0.7073 0.131 Uiso 1 1 calc R . . . .
C108 C 0.69967(13) 0.2636(3) 0.70797(11) 0.0737(12) Uani 1 1 d . . . . .
H10D H 0.7138 0.2295 0.7260 0.111 Uiso 1 1 calc R . . . .
H10E H 0.6851 0.2308 0.6897 0.111 Uiso 1 1 calc R . . . .
H10F H 0.7194 0.2967 0.7032 0.111 Uiso 1 1 calc R . . . .
C109 C 0.69240(18) 0.3736(3) 0.74323(11) 0.1000(19) Uani 1 1 d . . . . .
H10G H 0.7077 0.3428 0.7619 0.150 Uiso 1 1 calc R . . . .
H10H H 0.7111 0.4061 0.7370 0.150 Uiso 1 1 calc R . . . .
H10I H 0.6731 0.4079 0.7480 0.150 Uiso 1 1 calc R . . . .
C110 C 0.57464(10) 0.44570(17) 0.59902(7) 0.0378(7) Uani 1 1 d . . . . .
C111 C 0.54792(12) 0.4625(2) 0.56423(9) 0.0569(9) Uani 1 1 d . . . . .
C112 C 0.5682(2) 0.4321(4) 0.54135(10) 0.1030(19) Uani 1 1 d . . . . .
H11A H 0.5953 0.4552 0.5471 0.154 Uiso 1 1 calc R . . . .
H11B H 0.5704 0.3745 0.5427 0.154 Uiso 1 1 calc R . . . .
H11C H 0.5517 0.4476 0.5198 0.154 Uiso 1 1 calc R . . . .
C113 C 0.50503(15) 0.4273(3) 0.55586(12) 0.1011(19) Uani 1 1 d . . . . .
H11D H 0.4889 0.4388 0.5338 0.152 Uiso 1 1 calc R . . . .
H11E H 0.5070 0.3700 0.5591 0.152 Uiso 1 1 calc R . . . .
H11F H 0.4920 0.4508 0.5694 0.152 Uiso 1 1 calc R . . . .
C114 C 0.54502(16) 0.5544(3) 0.56224(12) 0.0830(14) Uani 1 1 d . . . . .
H11G H 0.5722 0.5767 0.5675 0.124 Uiso 1 1 calc R . . . .
H11H H 0.5281 0.5701 0.5409 0.124 Uiso 1 1 calc R . . . .
H11I H 0.5330 0.5740 0.5771 0.124 Uiso 1 1 calc R . . . .
C4 C 0.7118(5) 0.3756(8) 0.55426(16) 0.124(3) Uani 0.404(8) 1 d D U P A 1
H4A H 0.7178 0.4272 0.5473 0.186 Uiso 0.404(8) 1 calc R . P A 1
H4B H 0.7252 0.3341 0.5467 0.186 Uiso 0.404(8) 1 calc R . P A 1
H4C H 0.6825 0.3668 0.5458 0.186 Uiso 0.404(8) 1 calc R . P A 1
C6 C 0.7181(4) 0.2921(4) 0.6022(3) 0.105(3) Uani 0.404(8) 1 d D U P A 1
H6A H 0.7281 0.2915 0.6252 0.157 Uiso 0.404(8) 1 calc R . P A 1
H6B H 0.6889 0.2830 0.5939 0.157 Uiso 0.404(8) 1 calc R . P A 1
H6C H 0.7316 0.2503 0.5948 0.157 Uiso 0.404(8) 1 calc R . P A 1
C8 C 0.77365(18) 0.3900(7) 0.6046(3) 0.116(3) Uani 0.404(8) 1 d D U P A 1
H8A H 0.7831 0.3885 0.6275 0.174 Uiso 0.404(8) 1 calc R . P A 1
H8B H 0.7879 0.3498 0.5971 0.174 Uiso 0.404(8) 1 calc R . P A 1
H8C H 0.7791 0.4423 0.5977 0.174 Uiso 0.404(8) 1 calc R . P A 1
C11 C 0.7876(3) 0.5248(5) 0.7202(2) 0.173(4) Uani 0.653(7) 1 d D U P B 1
H11J H 0.7668 0.4909 0.7231 0.259 Uiso 0.653(7) 1 calc R . P B 1
H11K H 0.8000 0.4976 0.7071 0.259 Uiso 0.653(7) 1 calc R . P B 1
H11L H 0.8083 0.5367 0.7407 0.259 Uiso 0.653(7) 1 calc R . P B 1
C13 C 0.8005(3) 0.6572(6) 0.6993(2) 0.155(4) Uani 0.653(7) 1 d D U P B 1
H13A H 0.8215 0.6689 0.7198 0.233 Uiso 0.653(7) 1 calc R . P B 1
H13B H 0.8128 0.6304 0.6860 0.233 Uiso 0.653(7) 1 calc R . P B 1
H13C H 0.7880 0.7066 0.6893 0.233 Uiso 0.653(7) 1 calc R . P B 1
C15 C 0.7475(3) 0.6456(7) 0.7246(3) 0.189(4) Uani 0.653(7) 1 d D U P B 1
H15A H 0.7269 0.6109 0.7274 0.284 Uiso 0.653(7) 1 calc R . P B 1
H15B H 0.7680 0.6582 0.7451 0.284 Uiso 0.653(7) 1 calc R . P B 1
H15C H 0.7346 0.6944 0.7142 0.284 Uiso 0.653(7) 1 calc R . P B 1
C29 C 0.7290(2) 1.0645(5) 0.55689(17) 0.130(3) Uani 0.764(8) 1 d D U P C 1
H29A H 0.7481 1.0226 0.5674 0.195 Uiso 0.764(8) 1 calc R . P C 1
H29B H 0.7407 1.0978 0.5448 0.195 Uiso 0.764(8) 1 calc R . P C 1
H29C H 0.7233 1.0968 0.5726 0.195 Uiso 0.764(8) 1 calc R . P C 1
C31 C 0.6981(2) 0.9759(4) 0.50985(15) 0.104(2) Uani 0.764(8) 1 d D U P C 1
H31A H 0.7174 0.9344 0.5206 0.156 Uiso 0.764(8) 1 calc R . P C 1
H31B H 0.6729 0.9517 0.4958 0.156 Uiso 0.764(8) 1 calc R . P C 1
H31C H 0.7096 1.0088 0.4975 0.156 Uiso 0.764(8) 1 calc R . P C 1
C33 C 0.6587(2) 1.0929(4) 0.51772(18) 0.107(3) Uani 0.764(8) 1 d D U P C 1
H33A H 0.6336 1.0688 0.5036 0.161 Uiso 0.764(8) 1 calc R . P C 1
H33B H 0.6529 1.1252 0.5334 0.161 Uiso 0.764(8) 1 calc R . P C 1
H33C H 0.6703 1.1262 0.5056 0.161 Uiso 0.764(8) 1 calc R . P C 1
C37 C 0.7605(2) 0.9392(5) 0.68750(16) 0.115(3) Uani 0.754(10) 1 d D U P D 1
H37A H 0.7770 0.9699 0.7059 0.172 Uiso 0.754(10) 1 calc R . P D 1
H37B H 0.7516 0.8903 0.6944 0.172 Uiso 0.754(10) 1 calc R . P D 1
H37C H 0.7766 0.9264 0.6747 0.172 Uiso 0.754(10) 1 calc R . P D 1
C39 C 0.69832(19) 1.0102(5) 0.68821(14) 0.097(2) Uani 0.754(10) 1 d D U P D 1
H39A H 0.6747 1.0413 0.6757 0.145 Uiso 0.754(10) 1 calc R . P D 1
H39B H 0.6893 0.9620 0.6956 0.145 Uiso 0.754(10) 1 calc R . P D 1
H39C H 0.7151 1.0414 0.7063 0.145 Uiso 0.754(10) 1 calc R . P D 1
C41 C 0.7371(3) 1.0647(4) 0.65634(16) 0.121(3) Uani 0.754(10) 1 d D U P D 1
H41A H 0.7134 1.0956 0.6439 0.182 Uiso 0.754(10) 1 calc R . P D 1
H41B H 0.7538 1.0958 0.6745 0.182 Uiso 0.754(10) 1 calc R . P D 1
H41C H 0.7530 1.0513 0.6434 0.182 Uiso 0.754(10) 1 calc R . P D 1
C45 C 0.6133(3) 1.1913(5) 0.63815(17) 0.107(3) Uani 0.576(12) 1 d D U P E 1
H45A H 0.6374 1.1677 0.6361 0.161 Uiso 0.576(12) 1 calc R . P E 1
H45B H 0.6185 1.2470 0.6440 0.161 Uiso 0.576(12) 1 calc R . P E 1
H45C H 0.6067 1.1633 0.6545 0.161 Uiso 0.576(12) 1 calc R . P E 1
C47 C 0.5878(3) 1.2264(4) 0.57990(17) 0.071(2) Uani 0.576(12) 1 d D U P E 1
H47A H 0.6123 1.2028 0.5785 0.107 Uiso 0.576(12) 1 calc R . P E 1
H47B H 0.5653 1.2201 0.5598 0.107 Uiso 0.576(12) 1 calc R . P E 1
H47C H 0.5924 1.2827 0.5848 0.107 Uiso 0.576(12) 1 calc R . P E 1
C49 C 0.5382(2) 1.2216(5) 0.6088(3) 0.091(3) Uani 0.576(12) 1 d D U P E 1
H49A H 0.5158 1.2168 0.5885 0.136 Uiso 0.576(12) 1 calc R . P E 1
H49B H 0.5312 1.1938 0.6249 0.136 Uiso 0.576(12) 1 calc R . P E 1
H49C H 0.5430 1.2775 0.6144 0.136 Uiso 0.576(12) 1 calc R . P E 1
C59 C 0.36951(17) 0.9735(4) 0.58902(18) 0.122(3) Uani 0.805(6) 1 d D U P F 1
H59A H 0.3690 0.9317 0.6037 0.182 Uiso 0.805(6) 1 calc R . P F 1
H59B H 0.3464 1.0090 0.5855 0.182 Uiso 0.805(6) 1 calc R . P F 1
H59C H 0.3678 0.9499 0.5690 0.182 Uiso 0.805(6) 1 calc R . P F 1
C61 C 0.4106(2) 1.0869(4) 0.58009(17) 0.119(3) Uani 0.805(6) 1 d D U P F 1
H61A H 0.4080 1.0638 0.5598 0.179 Uiso 0.805(6) 1 calc R . P F 1
H61B H 0.3882 1.1238 0.5772 0.179 Uiso 0.805(6) 1 calc R . P F 1
H61C H 0.4364 1.1151 0.5888 0.179 Uiso 0.805(6) 1 calc R . P F 1
C63 C 0.4134(2) 1.0559(4) 0.63508(14) 0.137(3) Uani 0.805(6) 1 d D U P F 1
H63A H 0.4125 1.0132 0.6493 0.206 Uiso 0.805(6) 1 calc R . P F 1
H63B H 0.4392 1.0840 0.6440 0.206 Uiso 0.805(6) 1 calc R . P F 1
H63C H 0.3910 1.0927 0.6324 0.206 Uiso 0.805(6) 1 calc R . P F 1
C66 C 0.5254(2) 0.9975(6) 0.7216(2) 0.122(3) Uani 0.659(7) 1 d D U P G 1
H66A H 0.5062 0.9547 0.7200 0.184 Uiso 0.659(7) 1 calc R . P G 1
H66B H 0.5373 1.0152 0.7434 0.184 Uiso 0.659(7) 1 calc R . P G 1
H66C H 0.5112 1.0417 0.7083 0.184 Uiso 0.659(7) 1 calc R . P G 1
C68 C 0.5895(3) 1.0350(5) 0.71304(19) 0.118(3) Uani 0.659(7) 1 d D U P G 1
H68A H 0.6109 1.0159 0.7060 0.177 Uiso 0.659(7) 1 calc R . P G 1
H68B H 0.5753 1.0792 0.6997 0.177 Uiso 0.659(7) 1 calc R . P G 1
H68C H 0.6014 1.0526 0.7349 0.177 Uiso 0.659(7) 1 calc R . P G 1
C70 C 0.5819(3) 0.8996(5) 0.7326(2) 0.130(3) Uani 0.659(7) 1 d D U P G 1
H70A H 0.5630 0.8563 0.7312 0.195 Uiso 0.659(7) 1 calc R . P G 1
H70B H 0.6038 0.8806 0.7262 0.195 Uiso 0.659(7) 1 calc R . P G 1
H70C H 0.5932 0.9190 0.7542 0.195 Uiso 0.659(7) 1 calc R . P G 1
C75 C 0.3790(2) 0.7904(4) 0.6799(2) 0.118(3) Uani 0.699(7) 1 d D U P H 1
H75A H 0.3609 0.7922 0.6918 0.177 Uiso 0.699(7) 1 calc R . P H 1
H75B H 0.3926 0.8415 0.6815 0.177 Uiso 0.699(7) 1 calc R . P H 1
H75C H 0.3631 0.7792 0.6578 0.177 Uiso 0.699(7) 1 calc R . P H 1
C77 C 0.3896(2) 0.6456(4) 0.6935(2) 0.107(3) Uani 0.699(7) 1 d D U P H 1
H77A H 0.4099 0.6042 0.7021 0.160 Uiso 0.699(7) 1 calc R . P H 1
H77B H 0.3731 0.6504 0.7066 0.160 Uiso 0.699(7) 1 calc R . P H 1
H77C H 0.3721 0.6317 0.6721 0.160 Uiso 0.699(7) 1 calc R . P H 1
C79 C 0.4382(2) 0.7462(6) 0.72732(15) 0.136(3) Uani 0.699(7) 1 d D U P H 1
H79A H 0.4585 0.7046 0.7358 0.203 Uiso 0.699(7) 1 calc R . P H 1
H79B H 0.4519 0.7965 0.7274 0.203 Uiso 0.699(7) 1 calc R . P H 1
H79C H 0.4216 0.7509 0.7403 0.203 Uiso 0.699(7) 1 calc R . P H 1
C84 C 0.3672(2) 0.7036(6) 0.5612(3) 0.107(3) Uani 0.481(7) 1 d D U P I 1
H84A H 0.3582 0.6981 0.5790 0.161 Uiso 0.481(7) 1 calc R . P I 1
H84B H 0.3753 0.7584 0.5599 0.161 Uiso 0.481(7) 1 calc R . P I 1
H84C H 0.3451 0.6893 0.5418 0.161 Uiso 0.481(7) 1 calc R . P I 1
C86 C 0.4186(3) 0.6564(7) 0.53808(19) 0.110(3) Uani 0.481(7) 1 d D U P I 1
H86A H 0.4417 0.6212 0.5413 0.166 Uiso 0.481(7) 1 calc R . P I 1
H86B H 0.3965 0.6419 0.5186 0.166 Uiso 0.481(7) 1 calc R . P I 1
H86C H 0.4267 0.7111 0.5367 0.166 Uiso 0.481(7) 1 calc R . P I 1
C88 C 0.3913(3) 0.5614(4) 0.5687(2) 0.106(3) Uani 0.481(7) 1 d D U P I 1
H88A H 0.3821 0.5566 0.5864 0.158 Uiso 0.481(7) 1 calc R . P I 1
H88B H 0.3694 0.5463 0.5492 0.158 Uiso 0.481(7) 1 calc R . P I 1
H88C H 0.4146 0.5266 0.5721 0.158 Uiso 0.481(7) 1 calc R . P I 1
C92 C 0.4243(3) 0.3990(9) 0.6638(4) 0.076(3) Uani 0.291(11) 1 d D U P J 1
H92A H 0.4291 0.4389 0.6803 0.113 Uiso 0.291(11) 1 calc R . P J 1
H92B H 0.4101 0.4233 0.6432 0.113 Uiso 0.291(11) 1 calc R . P J 1
H92C H 0.4077 0.3564 0.6672 0.113 Uiso 0.291(11) 1 calc R . P J 1
C93 C 0.4582(5) 0.3011(8) 0.6386(3) 0.090(3) Uani 0.291(11) 1 d D U P J 1
H93A H 0.4405 0.2597 0.6413 0.135 Uiso 0.291(11) 1 calc R . P J 1
H93B H 0.4455 0.3258 0.6180 0.135 Uiso 0.291(11) 1 calc R . P J 1
H93C H 0.4842 0.2778 0.6401 0.135 Uiso 0.291(11) 1 calc R . P J 1
C96 C 0.4885(4) 0.3272(10) 0.6977(2) 0.089(3) Uani 0.291(11) 1 d D U P J 1
H96A H 0.4930 0.3675 0.7140 0.134 Uiso 0.291(11) 1 calc R . P J 1
H96B H 0.4722 0.2842 0.7013 0.134 Uiso 0.291(11) 1 calc R . P J 1
H96C H 0.5146 0.3063 0.6984 0.134 Uiso 0.291(11) 1 calc R . P J 1
C100 C 0.6034(3) 0.5234(4) 0.77295(15) 0.124(3) Uani 0.803(7) 1 d D U P K 1
H10J H 0.6203 0.4893 0.7654 0.185 Uiso 0.803(7) 1 calc R . P K 1
H10K H 0.6182 0.5370 0.7950 0.185 Uiso 0.803(7) 1 calc R . P K 1
H10L H 0.5784 0.4956 0.7710 0.185 Uiso 0.803(7) 1 calc R . P K 1
C102 C 0.6337(2) 0.6390(5) 0.75579(19) 0.126(3) Uani 0.803(7) 1 d D U P K 1
H10M H 0.6489 0.6033 0.7472 0.189 Uiso 0.803(7) 1 calc R . P K 1
H10N H 0.6284 0.6887 0.7440 0.189 Uiso 0.803(7) 1 calc R . P K 1
H10O H 0.6496 0.6498 0.7779 0.189 Uiso 0.803(7) 1 calc R . P K 1
C104 C 0.5662(2) 0.6516(5) 0.76588(16) 0.113(3) Uani 0.803(7) 1 d D U P K 1
H10P H 0.5813 0.6640 0.7880 0.170 Uiso 0.803(7) 1 calc R . P K 1
H10Q H 0.5591 0.7007 0.7538 0.170 Uiso 0.803(7) 1 calc R . P K 1
H10R H 0.5415 0.6226 0.7640 0.170 Uiso 0.803(7) 1 calc R . P K 1
C3 C 0.7610(3) 0.4006(5) 0.5786(3) 0.114(3) Uani 0.596(8) 1 d D U P A 2
H3A H 0.7503 0.4418 0.5627 0.171 Uiso 0.596(8) 1 calc R . P A 2
H3B H 0.7840 0.4216 0.5962 0.171 Uiso 0.596(8) 1 calc R . P A 2
H3C H 0.7700 0.3556 0.5694 0.171 Uiso 0.596(8) 1 calc R . P A 2
C5 C 0.6903(2) 0.3423(6) 0.5628(2) 0.124(3) Uani 0.596(8) 1 d D U P A 2
H5A H 0.6692 0.3253 0.5705 0.186 Uiso 0.596(8) 1 calc R . P A 2
H5B H 0.6797 0.3845 0.5473 0.186 Uiso 0.596(8) 1 calc R . P A 2
H5C H 0.6986 0.2975 0.5530 0.186 Uiso 0.596(8) 1 calc R . P A 2
C7 C 0.7436(3) 0.3081(5) 0.6160(2) 0.121(3) Uani 0.596(8) 1 d D U P A 2
H7A H 0.7221 0.2916 0.6233 0.182 Uiso 0.596(8) 1 calc R . P A 2
H7B H 0.7525 0.2626 0.6069 0.182 Uiso 0.596(8) 1 calc R . P A 2
H7C H 0.7665 0.3287 0.6337 0.182 Uiso 0.596(8) 1 calc R . P A 2
C12 C 0.8054(4) 0.5687(12) 0.6986(4) 0.183(5) Uani 0.347(7) 1 d D U P B 2
H12A H 0.8060 0.5880 0.6785 0.275 Uiso 0.347(7) 1 calc R . P B 2
H12B H 0.8301 0.5855 0.7157 0.275 Uiso 0.347(7) 1 calc R . P B 2
H12C H 0.8039 0.5109 0.6982 0.275 Uiso 0.347(7) 1 calc R . P B 2
C14 C 0.7696(6) 0.6947(5) 0.7041(4) 0.173(5) Uani 0.347(7) 1 d D U P B 2
H14A H 0.7704 0.7133 0.6840 0.259 Uiso 0.347(7) 1 calc R . P B 2
H14B H 0.7456 0.7161 0.7071 0.259 Uiso 0.347(7) 1 calc R . P B 2
H14C H 0.7940 0.7126 0.7212 0.259 Uiso 0.347(7) 1 calc R . P B 2
C16 C 0.7667(5) 0.5729(11) 0.7358(2) 0.161(5) Uani 0.347(7) 1 d D U P B 2
H16A H 0.7906 0.5919 0.7530 0.241 Uiso 0.347(7) 1 calc R . P B 2
H16B H 0.7422 0.5927 0.7385 0.241 Uiso 0.347(7) 1 calc R . P B 2
H16C H 0.7664 0.5150 0.7358 0.241 Uiso 0.347(7) 1 calc R . P B 2
C30 C 0.73525(19) 1.0194(12) 0.5426(5) 0.098(5) Uani 0.236(8) 1 d D U P C 2
H30A H 0.7495 1.0317 0.5649 0.148 Uiso 0.236(8) 1 calc R . P C 2
H30B H 0.7416 0.9652 0.5385 0.148 Uiso 0.236(8) 1 calc R . P C 2
H30C H 0.7439 1.0561 0.5297 0.148 Uiso 0.236(8) 1 calc R . P C 2
C32 C 0.6664(6) 1.0081(13) 0.49945(17) 0.109(6) Uani 0.236(8) 1 d D U P C 2
H32A H 0.6372 1.0133 0.4944 0.164 Uiso 0.236(8) 1 calc R . P C 2
H32B H 0.6750 1.0448 0.4865 0.164 Uiso 0.236(8) 1 calc R . P C 2
H32C H 0.6727 0.9539 0.4952 0.164 Uiso 0.236(8) 1 calc R . P C 2
C34 C 0.6790(6) 1.1124(5) 0.5415(5) 0.097(5) Uani 0.236(8) 1 d D U P C 2
H34A H 0.6935 1.1243 0.5637 0.145 Uiso 0.236(8) 1 calc R . P C 2
H34B H 0.6873 1.1497 0.5285 0.145 Uiso 0.236(8) 1 calc R . P C 2
H34C H 0.6498 1.1169 0.5366 0.145 Uiso 0.236(8) 1 calc R . P C 2
C38 C 0.7371(7) 0.9211(7) 0.6924(3) 0.095(5) Uani 0.246(10) 1 d D U P D 2
H38A H 0.7479 0.8773 0.6838 0.142 Uiso 0.246(10) 1 calc R . P D 2
H38B H 0.7582 0.9410 0.7115 0.142 Uiso 0.246(10) 1 calc R . P D 2
H38C H 0.7140 0.9026 0.6974 0.142 Uiso 0.246(10) 1 calc R . P D 2
C40 C 0.7063(6) 1.0571(9) 0.6814(4) 0.101(5) Uani 0.246(10) 1 d D U P D 2
H40A H 0.6830 1.0386 0.6863 0.151 Uiso 0.246(10) 1 calc R . P D 2
H40B H 0.7273 1.0766 0.7006 0.151 Uiso 0.246(10) 1 calc R . P D 2
H40C H 0.6977 1.0997 0.6659 0.151 Uiso 0.246(10) 1 calc R . P D 2
C42 C 0.7599(4) 1.0170(13) 0.6601(5) 0.106(5) Uani 0.246(10) 1 d D U P D 2
H42A H 0.7707 0.9731 0.6515 0.159 Uiso 0.246(10) 1 calc R . P D 2
H42B H 0.7513 1.0597 0.6446 0.159 Uiso 0.246(10) 1 calc R . P D 2
H42C H 0.7810 1.0365 0.6793 0.159 Uiso 0.246(10) 1 calc R . P D 2
C46 C 0.6096(3) 1.2245(7) 0.5957(4) 0.102(4) Uani 0.424(12) 1 d D U P E 2
H46A H 0.6113 1.2807 0.6011 0.153 Uiso 0.424(12) 1 calc R . P E 2
H46B H 0.6359 1.1994 0.6065 0.153 Uiso 0.424(12) 1 calc R . P E 2
H46C H 0.6019 1.2184 0.5730 0.153 Uiso 0.424(12) 1 calc R . P E 2
C48 C 0.5354(2) 1.2269(6) 0.5910(3) 0.078(3) Uani 0.424(12) 1 d D U P E 2
H48A H 0.5295 1.2337 0.5685 0.116 Uiso 0.424(12) 1 calc GR . P E 2
H48B H 0.5365 1.2786 0.6008 0.116 Uiso 0.424(12) 1 calc GR . P E 2
H48C H 0.5142 1.1948 0.5941 0.116 Uiso 0.424(12) 1 calc GR . P E 2
C50 C 0.5903(5) 1.1872(7) 0.64278(11) 0.093(3) Uani 0.424(12) 1 d D U P E 2
H50A H 0.5696 1.1619 0.6491 0.139 Uiso 0.424(12) 1 calc R . P E 2
H50B H 0.6161 1.1591 0.6523 0.139 Uiso 0.424(12) 1 calc R . P E 2
H50C H 0.5937 1.2423 0.6499 0.139 Uiso 0.424(12) 1 calc R . P E 2
C58 C 0.3804(5) 0.9968(12) 0.6198(5) 0.095(5) Uani 0.195(6) 1 d D U P F 2
H58A H 0.3952 0.9977 0.6426 0.142 Uiso 0.195(6) 1 calc R . P F 2
H58B H 0.3578 1.0340 0.6143 0.142 Uiso 0.195(6) 1 calc R . P F 2
H58C H 0.3701 0.9434 0.6133 0.142 Uiso 0.195(6) 1 calc R . P F 2
C60 C 0.3867(6) 1.0196(15) 0.56699(15) 0.116(6) Uani 0.195(6) 1 d D U P F 2
H60A H 0.4053 1.0349 0.5565 0.174 Uiso 0.195(6) 1 calc R . P F 2
H60B H 0.3763 0.9664 0.5603 0.174 Uiso 0.195(6) 1 calc R . P F 2
H60C H 0.3640 1.0569 0.5613 0.174 Uiso 0.195(6) 1 calc R . P F 2
C62 C 0.4270(6) 1.1036(6) 0.6137(6) 0.104(5) Uani 0.195(6) 1 d D U P F 2
H62A H 0.4452 1.1181 0.6028 0.155 Uiso 0.195(6) 1 calc R . P F 2
H62B H 0.4049 1.1421 0.6087 0.155 Uiso 0.195(6) 1 calc R . P F 2
H62C H 0.4421 1.1031 0.6364 0.155 Uiso 0.195(6) 1 calc R . P F 2
C67 C 0.5387(5) 1.0496(5) 0.7054(3) 0.112(3) Uani 0.341(7) 1 d D U P G 2
H67A H 0.5438 1.0770 0.6884 0.168 Uiso 0.341(7) 1 calc R . P G 2
H67B H 0.5095 1.0432 0.7000 0.168 Uiso 0.341(7) 1 calc R . P G 2
H67C H 0.5498 1.0807 0.7248 0.168 Uiso 0.341(7) 1 calc R . P G 2
C69 C 0.6053(2) 0.9792(10) 0.7198(3) 0.120(4) Uani 0.341(7) 1 d D U P G 2
H69A H 0.6107 1.0061 0.7028 0.180 Uiso 0.341(7) 1 calc R . P G 2
H69B H 0.6157 1.0112 0.7390 0.180 Uiso 0.341(7) 1 calc R . P G 2
H69C H 0.6187 0.9276 0.7236 0.180 Uiso 0.341(7) 1 calc R . P G 2
C71 C 0.5509(5) 0.9252(8) 0.7375(2) 0.119(3) Uani 0.341(7) 1 d D U P G 2
H71A H 0.5217 0.9177 0.7317 0.179 Uiso 0.341(7) 1 calc R . P G 2
H71B H 0.5644 0.8737 0.7413 0.179 Uiso 0.341(7) 1 calc R . P G 2
H71C H 0.5613 0.9572 0.7566 0.179 Uiso 0.341(7) 1 calc R . P G 2
C74 C 0.4084(5) 0.8103(4) 0.7044(4) 0.095(4) Uani 0.301(7) 1 d D U P H 2
H74A H 0.4027 0.8466 0.6866 0.142 Uiso 0.301(7) 1 calc R . P H 2
H74B H 0.3866 0.8139 0.7128 0.142 Uiso 0.301(7) 1 calc R . P H 2
H74C H 0.4341 0.8246 0.7208 0.142 Uiso 0.301(7) 1 calc R . P H 2
C76 C 0.3702(3) 0.7028(10) 0.6673(3) 0.116(5) Uani 0.301(7) 1 d D U P H 2
H76A H 0.3646 0.7393 0.6496 0.174 Uiso 0.301(7) 1 calc R . P H 2
H76B H 0.3717 0.6488 0.6602 0.174 Uiso 0.301(7) 1 calc R . P H 2
H76C H 0.3484 0.7063 0.6757 0.174 Uiso 0.301(7) 1 calc R . P H 2
C78 C 0.4197(5) 0.6676(7) 0.7212(3) 0.110(5) Uani 0.301(7) 1 d D U P H 2
H78A H 0.4213 0.6136 0.7141 0.165 Uiso 0.301(7) 1 calc R . P H 2
H78B H 0.4455 0.6818 0.7377 0.165 Uiso 0.301(7) 1 calc R . P H 2
H78C H 0.3980 0.6710 0.7296 0.165 Uiso 0.301(7) 1 calc R . P H 2
C83 C 0.3707(2) 0.6057(6) 0.5748(2) 0.114(3) Uani 0.519(7) 1 d D U P I 2
H83A H 0.3602 0.6416 0.5868 0.170 Uiso 0.519(7) 1 calc R . P I 2
H83B H 0.3486 0.5897 0.5555 0.170 Uiso 0.519(7) 1 calc R . P I 2
H83C H 0.3822 0.5588 0.5874 0.170 Uiso 0.519(7) 1 calc R . P I 2
C85 C 0.3859(3) 0.7232(4) 0.5463(2) 0.109(3) Uani 0.519(7) 1 d D U P I 2
H85A H 0.4070 0.7499 0.5408 0.164 Uiso 0.519(7) 1 calc R . P I 2
H85B H 0.3636 0.7079 0.5270 0.164 Uiso 0.519(7) 1 calc R . P I 2
H85C H 0.3756 0.7590 0.5585 0.164 Uiso 0.519(7) 1 calc R . P I 2
C87 C 0.4208(3) 0.5920(6) 0.5469(2) 0.109(3) Uani 0.519(7) 1 d D U P I 2
H87A H 0.4417 0.6194 0.5415 0.163 Uiso 0.519(7) 1 calc R . P I 2
H87B H 0.4324 0.5452 0.5595 0.163 Uiso 0.519(7) 1 calc R . P I 2
H87C H 0.3988 0.5761 0.5276 0.163 Uiso 0.519(7) 1 calc R . P I 2
C91 C 0.43096(19) 0.3854(5) 0.67686(19) 0.092(2) Uani 0.709(11) 1 d D U P J 2
H91A H 0.4146 0.3382 0.6761 0.138 Uiso 0.709(11) 1 calc R . P J 2
H91B H 0.4427 0.4044 0.6986 0.138 Uiso 0.709(11) 1 calc R . P J 2
H91C H 0.4138 0.4267 0.6636 0.138 Uiso 0.709(11) 1 calc R . P J 2
C94 C 0.4472(2) 0.3425(5) 0.62910(13) 0.0912(19) Uani 0.709(11) 1 d D U P J 2
H94A H 0.4691 0.3295 0.6216 0.137 Uiso 0.709(11) 1 calc R . P J 2
H94B H 0.4293 0.2967 0.6263 0.137 Uiso 0.709(11) 1 calc R . P J 2
H94C H 0.4317 0.3873 0.6171 0.137 Uiso 0.709(11) 1 calc R . P J 2
C95 C 0.4905(2) 0.2927(4) 0.6834(2) 0.103(2) Uani 0.709(11) 1 d D U P J 2
H95A H 0.5122 0.2802 0.6756 0.155 Uiso 0.709(11) 1 calc R . P J 2
H95B H 0.5023 0.3060 0.7058 0.155 Uiso 0.709(11) 1 calc R . P J 2
H95C H 0.4726 0.2470 0.6805 0.155 Uiso 0.709(11) 1 calc R . P J 2
C99 C 0.5661(6) 0.5628(14) 0.7697(5) 0.110(6) Uani 0.197(7) 1 d D U P K 2
H99A H 0.5384 0.5829 0.7602 0.165 Uiso 0.197(7) 1 calc R . P K 2
H99B H 0.5660 0.5053 0.7675 0.165 Uiso 0.197(7) 1 calc R . P K 2
H99C H 0.5771 0.5767 0.7921 0.165 Uiso 0.197(7) 1 calc R . P K 2
C101 C 0.6362(4) 0.5659(17) 0.7691(5) 0.098(6) Uani 0.197(7) 1 d D U P K 2
H10S H 0.6472 0.5832 0.7910 0.146 Uiso 0.197(7) 1 calc R . P K 2
H10T H 0.6350 0.5081 0.7683 0.146 Uiso 0.197(7) 1 calc R . P K 2
H10U H 0.6536 0.5849 0.7581 0.146 Uiso 0.197(7) 1 calc R . P K 2
C103 C 0.5904(9) 0.6909(4) 0.7562(6) 0.099(6) Uani 0.197(7) 1 d D U P K 2
H10V H 0.5624 0.7083 0.7456 0.149 Uiso 0.197(7) 1 calc R . P K 2
H10W H 0.5995 0.7051 0.7785 0.149 Uiso 0.197(7) 1 calc R . P K 2
H10X H 0.6078 0.7168 0.7467 0.149 Uiso 0.197(7) 1 calc R . P K 2

loop_
_atom_site_aniso_label
_atom_site_aniso_U_11
_atom_site_aniso_U_22
_atom_site_aniso_U_33
_atom_site_aniso_U_23
_atom_site_aniso_U_13
_atom_site_aniso_U_12
Cr1 0.0305(2) 0.0333(2) 0.0424(3) 0.0045(2) 0.0126(2) 0.00146(19)
Cr2 0.0343(2) 0.0345(3) 0.0456(3) 0.0001(2) 0.0176(2) -0.0033(2)
Cr3 0.0397(3) 0.0334(3) 0.0489(3) -0.0013(2) 0.0184(2) -0.0049(2)
Cr4 0.0420(3) 0.0298(2) 0.0414(3) 0.0000(2) 0.0128(2) -0.0028(2)
Cr5 0.0507(3) 0.0284(2) 0.0499(3) 0.0003(2) 0.0224(2) 0.0059(2)
Cr6 0.0435(3) 0.0343(3) 0.0578(3) 0.0038(2) 0.0247(3) 0.0086(2)
Cr7 0.0345(3) 0.0348(3) 0.0583(3) 0.0056(2) 0.0188(2) 0.0044(2)
Cr8 0.0320(2) 0.0298(2) 0.0416(3) 0.0033(2) 0.0140(2) 0.00148(19)
F1 0.0307(8) 0.0345(9) 0.0443(10) 0.0051(7) 0.0122(7) -0.0021(7)
F2 0.0430(9) 0.0353(9) 0.0415(10) -0.0003(8) 0.0170(8) -0.0017(7)
F3 0.0378(9) 0.0317(9) 0.0435(10) -0.0037(7) 0.0129(8) -0.0037(7)
F4 0.0435(9) 0.0349(9) 0.0380(9) 0.0010(7) 0.0125(8) 0.0016(7)
F5 0.0441(9) 0.0294(8) 0.0433(10) -0.0009(7) 0.0178(8) 0.0035(7)
F6 0.0357(9) 0.0364(9) 0.0462(10) 0.0010(8) 0.0133(8) 0.0015(7)
F7 0.0399(9) 0.0338(9) 0.0427(10) 0.0059(7) 0.0151(8) 0.0059(7)
F8 0.0358(9) 0.0308(8) 0.0452(10) -0.0016(7) 0.0156(8) -0.0023(7)
O1 0.0500(13) 0.0455(13) 0.0753(17) 0.0120(12) 0.0334(13) 0.0132(11)
O2 0.0661(16) 0.0395(13) 0.0740(17) -0.0026(12) 0.0436(14) 0.0001(11)
O3 0.0406(12) 0.0696(16) 0.0449(13) 0.0065(12) 0.0056(10) -0.0140(12)
O4 0.0334(11) 0.0543(14) 0.0539(15) 0.0078(12) 0.0078(10) -0.0062(10)
O5 0.0468(13) 0.0459(13) 0.0751(17) -0.0004(12) 0.0361(13) -0.0042(11)
O6 0.0413(12) 0.0461(14) 0.0856(19) 0.0008(13) 0.0292(13) -0.0059(11)
O7 0.0609(14) 0.0437(13) 0.0420(13) -0.0028(11) 0.0178(11) -0.0147(11)
O8 0.0628(15) 0.0425(13) 0.0438(13) 0.0001(10) 0.0250(11) -0.0024(11)
O9 0.0589(15) 0.0439(14) 0.0806(18) 0.0124(13) 0.0367(14) -0.0045(12)
O10 0.0605(15) 0.0462(14) 0.0666(16) 0.0143(12) 0.0312(13) -0.0002(12)
O11 0.0473(13) 0.0468(14) 0.0570(15) -0.0101(12) 0.0037(11) -0.0041(11)
O12 0.0455(13) 0.0437(13) 0.0560(15) -0.0172(11) 0.0072(11) -0.0065(11)
O13 0.0639(15) 0.0305(12) 0.0740(17) 0.0029(11) 0.0282(14) 0.0005(11)
O14 0.089(2) 0.0282(12) 0.108(2) 0.0006(13) 0.0606(19) 0.0060(13)
O15 0.0468(13) 0.0582(14) 0.0357(12) 0.0014(11) 0.0098(10) 0.0025(11)
O16 0.0441(13) 0.0643(16) 0.0446(13) 0.0126(12) 0.0091(11) 0.0076(11)
O17 0.0663(17) 0.0443(14) 0.106(2) 0.0184(14) 0.0479(17) 0.0237(13)
O18 0.0614(16) 0.0528(16) 0.135(3) 0.0322(17) 0.0546(18) 0.0269(13)
O19 0.0804(18) 0.0599(16) 0.0564(16) -0.0236(13) 0.0356(14) -0.0216(14)
O20 0.106(2) 0.0473(15) 0.0508(15) -0.0107(12) 0.0428(15) -0.0087(15)
O21 0.0806(19) 0.0517(16) 0.112(2) 0.0151(16) 0.0698(19) 0.0198(14)
O22 0.0560(15) 0.0494(15) 0.105(2) 0.0156(15) 0.0495(15) 0.0127(12)
O23 0.0478(14) 0.0517(15) 0.0637(16) 0.0105(13) -0.0008(12) -0.0031(12)
O24 0.0486(14) 0.0415(13) 0.0770(18) -0.0111(13) -0.0041(13) 0.0084(11)
O25 0.0450(14) 0.0432(14) 0.124(3) 0.0148(15) 0.0419(15) 0.0006(11)
O26 0.0426(12) 0.0401(12) 0.0722(16) 0.0138(12) 0.0259(12) 0.0016(10)
O27 0.0606(15) 0.0558(15) 0.0476(14) 0.0085(11) 0.0264(12) 0.0188(12)
O28 0.0451(12) 0.0573(14) 0.0403(12) -0.0004(11) 0.0147(10) 0.0120(11)
O29 0.0404(12) 0.0373(12) 0.0575(14) 0.0142(10) 0.0186(10) 0.0063(9)
O30 0.0442(12) 0.0442(13) 0.0579(14) 0.0171(11) 0.0207(11) 0.0117(10)
O31 0.0353(11) 0.0384(12) 0.0471(13) -0.0069(10) 0.0114(10) -0.0040(9)
O32 0.0419(12) 0.0366(11) 0.0450(12) -0.0061(10) 0.0149(10) -0.0041(9)
C1 0.0424(18) 0.044(2) 0.075(3) -0.0026(18) 0.0282(18) 0.0011(15)
C2 0.119(3) 0.056(2) 0.164(4) -0.012(2) 0.099(3) 0.016(2)
C9 0.0425(19) 0.069(2) 0.053(2) 0.0038(19) 0.0013(17) -0.0128(18)
C10 0.111(4) 0.241(8) 0.074(3) 0.016(4) -0.020(3) -0.103(5)
C17 0.0400(17) 0.052(2) 0.062(2) -0.0010(17) 0.0256(16) -0.0071(16)
C18 0.048(2) 0.067(3) 0.120(4) -0.004(3) 0.048(2) -0.0100(19)
C19 0.065(3) 0.088(4) 0.207(7) -0.020(4) 0.080(4) 0.000(3)
C20 0.107(4) 0.132(5) 0.177(6) 0.038(5) 0.103(5) -0.004(4)
C21 0.042(2) 0.117(5) 0.158(6) -0.032(4) 0.025(3) -0.015(3)
C22 0.0439(17) 0.053(2) 0.0428(18) -0.0013(16) 0.0199(15) -0.0054(15)
C23 0.084(3) 0.078(2) 0.0358(19) -0.0079(17) 0.0182(18) -0.017(2)
C24 0.159(5) 0.154(5) 0.076(4) -0.012(4) 0.055(3) 0.026(4)
C25 0.134(5) 0.111(3) 0.055(3) 0.010(2) 0.023(3) -0.005(3)
C26 0.142(4) 0.181(6) 0.061(3) -0.008(4) 0.012(3) -0.076(4)
C27 0.056(2) 0.0423(19) 0.052(2) 0.0024(16) 0.0212(17) -0.0118(16)
C28 0.084(3) 0.072(2) 0.097(3) 0.038(2) 0.050(2) -0.006(2)
C35 0.050(2) 0.0441(19) 0.0438(19) -0.0067(15) 0.0106(16) -0.0081(16)
C36 0.073(3) 0.081(3) 0.065(2) -0.030(2) -0.0073(19) -0.011(2)
C43 0.067(2) 0.0280(16) 0.051(2) -0.0002(15) 0.0135(18) 0.0006(16)
C44 0.098(3) 0.0247(16) 0.076(2) -0.0095(16) 0.023(2) -0.0042(16)
C51 0.0492(19) 0.0367(17) 0.0393(18) 0.0053(14) 0.0042(15) 0.0025(14)
C52 0.079(3) 0.069(3) 0.051(2) -0.007(2) -0.003(2) -0.011(2)
C53 0.068(3) 0.172(7) 0.101(4) -0.016(4) -0.022(3) -0.024(4)
C54 0.152(6) 0.136(5) 0.044(3) -0.021(3) 0.010(3) -0.009(4)
C55 0.183(7) 0.058(3) 0.115(5) -0.030(3) 0.006(5) -0.029(4)
C56 0.052(2) 0.044(2) 0.059(2) 0.0028(17) 0.0196(17) 0.0172(16)
C57 0.071(2) 0.074(3) 0.123(3) 0.027(2) 0.045(3) 0.046(2)
C64 0.057(2) 0.048(2) 0.046(2) -0.0090(17) 0.0178(17) 0.0064(17)
C65 0.122(4) 0.132(4) 0.053(2) -0.041(2) 0.020(2) -0.013(3)
C72 0.0445(18) 0.056(2) 0.055(2) 0.0033(18) 0.0234(16) 0.0060(16)
C73 0.082(3) 0.094(3) 0.107(3) 0.010(3) 0.070(3) 0.017(2)
C80 0.0355(16) 0.058(2) 0.049(2) -0.0070(17) 0.0111(15) 0.0023(16)
C81 0.051(2) 0.115(3) 0.068(2) -0.021(2) -0.0126(17) -0.005(2)
C89 0.0394(17) 0.0426(19) 0.059(2) 0.0036(16) 0.0189(16) -0.0032(14)
C90 0.063(2) 0.053(2) 0.130(3) 0.0037(19) 0.047(2) -0.0195(16)
C97 0.0494(19) 0.0467(19) 0.0434(19) 0.0041(15) 0.0196(16) -0.0026(16)
C98 0.091(3) 0.098(3) 0.047(2) -0.017(2) 0.015(2) 0.012(2)
C105 0.0391(16) 0.0307(15) 0.0385(17) -0.0007(13) 0.0095(13) -0.0012(13)
C106 0.0512(19) 0.0449(19) 0.0411(18) 0.0077(15) 0.0070(15) 0.0099(15)
C107 0.088(3) 0.096(4) 0.080(3) 0.053(3) 0.033(3) 0.013(3)
C108 0.071(3) 0.071(3) 0.069(3) 0.021(2) 0.014(2) 0.031(2)
C109 0.123(4) 0.079(3) 0.056(3) -0.013(2) -0.018(3) 0.018(3)
C110 0.0449(17) 0.0217(14) 0.0412(17) -0.0034(12) 0.0089(14) -0.0032(12)
C111 0.066(2) 0.0447(19) 0.044(2) 0.0050(16) 0.0003(17) -0.0048(17)
C112 0.153(5) 0.107(4) 0.039(2) 0.007(3) 0.023(3) 0.029(4)
C113 0.078(3) 0.104(4) 0.074(3) 0.024(3) -0.029(3) -0.030(3)
C114 0.096(3) 0.052(2) 0.077(3) 0.022(2) 0.003(3) 0.008(2)
C4 0.157(7) 0.083(7) 0.166(5) -0.012(3) 0.099(4) 0.015(5)
C6 0.125(7) 0.059(3) 0.167(7) -0.014(4) 0.097(6) 0.014(4)
C8 0.125(4) 0.083(6) 0.177(7) -0.013(5) 0.100(4) 0.012(3)
C11 0.129(6) 0.252(8) 0.091(6) 0.024(4) -0.016(4) -0.091(5)
C13 0.103(5) 0.235(8) 0.078(5) 0.012(5) -0.026(4) -0.102(6)
C15 0.151(6) 0.273(9) 0.112(7) 0.002(6) 0.010(5) -0.095(6)
C29 0.123(5) 0.125(6) 0.137(5) 0.043(4) 0.041(4) -0.049(4)
C31 0.115(6) 0.113(4) 0.102(4) 0.042(3) 0.062(4) 0.016(4)
C33 0.115(5) 0.105(5) 0.120(6) 0.065(4) 0.065(4) 0.017(4)
C37 0.083(4) 0.118(5) 0.092(5) -0.043(4) -0.030(3) 0.010(4)
C39 0.109(4) 0.095(5) 0.060(4) -0.024(3) 0.000(3) 0.006(4)
C41 0.121(6) 0.107(5) 0.101(5) -0.030(4) -0.002(4) -0.045(4)
C45 0.141(6) 0.052(5) 0.095(4) -0.011(4) 0.003(4) -0.015(5)
C47 0.092(5) 0.028(3) 0.083(4) -0.008(3) 0.020(4) -0.013(3)
C49 0.129(5) 0.031(4) 0.122(8) -0.011(5) 0.057(5) 0.004(3)
C59 0.072(3) 0.123(5) 0.164(6) 0.045(4) 0.035(4) 0.039(3)
C61 0.101(5) 0.103(5) 0.158(6) 0.062(4) 0.053(5) 0.058(4)
C63 0.148(6) 0.128(6) 0.148(5) 0.011(4) 0.068(4) 0.081(5)
C66 0.131(4) 0.155(6) 0.074(5) -0.049(4) 0.030(4) -0.012(4)
C68 0.130(5) 0.143(5) 0.067(5) -0.037(4) 0.018(4) -0.021(4)
C70 0.136(6) 0.155(5) 0.088(5) -0.017(4) 0.027(4) -0.004(4)
C75 0.102(5) 0.125(5) 0.168(7) 0.039(5) 0.097(5) 0.038(4)
C77 0.101(5) 0.116(4) 0.141(7) 0.021(4) 0.087(5) 0.006(4)
C79 0.122(5) 0.199(9) 0.119(4) -0.013(4) 0.082(4) 0.005(5)
C84 0.061(4) 0.132(5) 0.099(6) -0.024(4) -0.006(4) 0.000(4)
C86 0.086(5) 0.141(6) 0.084(4) -0.021(4) 0.007(4) -0.009(5)
C88 0.079(6) 0.122(4) 0.087(6) -0.025(3) -0.003(4) -0.014(3)
C92 0.066(3) 0.048(6) 0.126(6) 0.011(5) 0.050(4) -0.021(3)
C93 0.080(6) 0.062(5) 0.137(5) -0.002(4) 0.051(4) -0.017(4)
C96 0.082(6) 0.060(7) 0.133(4) 0.006(3) 0.048(3) -0.010(5)
C100 0.178(7) 0.124(4) 0.062(4) 0.002(3) 0.036(5) 0.034(4)
C102 0.111(4) 0.162(7) 0.090(5) -0.036(5) 0.018(4) -0.019(4)
C104 0.135(5) 0.135(6) 0.067(4) -0.031(4) 0.034(4) 0.031(4)
C3 0.135(5) 0.078(5) 0.176(7) -0.019(4) 0.112(5) 0.009(4)
C5 0.138(4) 0.082(5) 0.180(5) -0.019(4) 0.093(4) 0.007(3)
C7 0.140(6) 0.077(4) 0.183(5) 0.000(4) 0.102(4) 0.023(4)
C12 0.137(7) 0.270(10) 0.109(9) 0.025(7) 0.002(7) -0.085(8)
C14 0.135(11) 0.244(8) 0.102(9) 0.017(4) -0.001(8) -0.102(5)
C16 0.124(9) 0.239(10) 0.075(5) 0.013(6) -0.018(5) -0.105(8)
C30 0.092(5) 0.100(12) 0.121(12) 0.036(8) 0.059(5) -0.004(5)
C32 0.119(10) 0.104(12) 0.108(5) 0.031(6) 0.046(5) 0.000(8)
C34 0.107(10) 0.079(5) 0.125(12) 0.035(6) 0.067(9) -0.007(5)
C38 0.096(11) 0.091(6) 0.068(7) -0.033(5) -0.006(7) -0.014(6)
C40 0.090(10) 0.093(7) 0.093(11) -0.044(6) 0.003(8) -0.014(7)
C42 0.089(8) 0.104(11) 0.105(12) -0.027(8) 0.012(8) -0.016(7)
C46 0.122(7) 0.054(6) 0.133(9) -0.009(6) 0.051(6) -0.018(6)
C48 0.109(5) 0.037(5) 0.078(6) -0.013(5) 0.024(4) 0.002(4)
C50 0.124(8) 0.052(6) 0.085(4) -0.016(3) 0.017(4) -0.029(6)
C58 0.072(9) 0.090(11) 0.130(10) 0.025(8) 0.045(9) 0.043(7)
C60 0.107(13) 0.113(15) 0.128(5) 0.026(5) 0.043(5) 0.031(10)
C62 0.081(10) 0.081(6) 0.152(11) 0.021(7) 0.046(9) 0.044(6)
C67 0.135(6) 0.138(5) 0.054(6) -0.039(4) 0.025(5) -0.009(4)
C69 0.126(4) 0.149(8) 0.074(7) -0.032(6) 0.022(3) -0.013(4)
C71 0.143(7) 0.146(7) 0.062(5) -0.035(5) 0.029(5) -0.015(5)
C74 0.100(10) 0.103(5) 0.117(9) 0.010(5) 0.082(8) 0.020(5)
C76 0.094(6) 0.153(11) 0.130(7) -0.002(6) 0.073(5) 0.006(6)
C78 0.135(12) 0.110(8) 0.120(7) 0.019(6) 0.089(7) 0.031(7)
C83 0.070(4) 0.150(6) 0.097(6) -0.010(5) 0.002(4) -0.011(4)
C85 0.085(6) 0.130(4) 0.085(5) -0.009(4) -0.001(4) 0.007(3)
C87 0.088(5) 0.132(5) 0.085(5) -0.021(4) 0.004(4) 0.005(4)
C91 0.077(3) 0.078(4) 0.134(5) 0.003(4) 0.054(3) -0.016(3)
C94 0.082(4) 0.061(4) 0.137(3) -0.006(2) 0.048(3) -0.017(3)
C95 0.090(3) 0.063(3) 0.159(5) 0.014(3) 0.048(3) -0.012(3)
C99 0.112(9) 0.134(11) 0.082(14) 0.002(10) 0.032(10) 0.012(8)
C101 0.098(6) 0.122(11) 0.062(12) -0.009(9) 0.016(5) 0.018(6)
C103 0.108(12) 0.107(5) 0.072(15) -0.017(5) 0.020(11) 0.013(5)

loop_
_atom_type_symbol
_atom_type_description
_atom_type_scat_dispersion_real
_atom_type_scat_dispersion_imag
_atom_type_scat_source
C C 0.0033 0.0016 'International Tables Vol C Tables 4.2.6.8 and 6.1.1.4'
H H 0.0000 0.0000 'International Tables Vol C Tables 4.2.6.8 and 6.1.1.4'
Cr Cr 0.3209 0.6236 'International Tables Vol C Tables 4.2.6.8 and 6.1.1.4'
F F 0.0171 0.0103 'International Tables Vol C Tables 4.2.6.8 and 6.1.1.4'
O O 0.0106 0.0060 'International Tables Vol C Tables 4.2.6.8 and 6.1.1.4'

loop_
_geom_angle_atom_site_label_1
_geom_angle_atom_site_label_2
_geom_angle_atom_site_label_3
_geom_angle
F1 Cr1 F8 89.42(7)
F1 Cr1 O1 93.38(9)
F1 Cr1 O3 90.32(9)
F1 Cr1 O30 177.83(10)
F1 Cr1 O32 85.31(8)
F8 Cr1 O1 176.46(9)
F8 Cr1 O3 90.44(9)
F8 Cr1 O30 90.47(8)
F8 Cr1 O32 90.45(8)
O1 Cr1 O3 91.71(11)
O1 Cr1 O32 87.63(10)
O3 Cr1 O32 175.53(10)
O30 Cr1 O1 86.81(10)
O30 Cr1 O3 87.52(10)
O30 Cr1 O32 96.86(10)
F1 Cr2 F2 89.14(7)
F1 Cr2 O2 91.75(9)
F1 Cr2 O4 91.15(8)
F1 Cr2 O5 177.87(9)
F1 Cr2 O7 90.50(9)
F2 Cr2 O2 178.37(9)
F2 Cr2 O4 89.33(9)
F2 Cr2 O5 92.33(9)
F2 Cr2 O7 90.94(9)
O4 Cr2 O2 92.02(11)
O4 Cr2 O5 87.33(10)
O4 Cr2 O7 178.33(10)
O5 Cr2 O2 86.82(10)
O7 Cr2 O2 87.69(11)
O7 Cr2 O5 91.02(10)
F2 Cr3 O6 90.21(9)
F2 Cr3 O8 92.42(9)
F2 Cr3 O9 177.18(9)
F2 Cr3 O11 90.22(9)
F3 Cr3 F2 89.78(7)
F3 Cr3 O6 179.51(11)
F3 Cr3 O8 89.38(9)
F3 Cr3 O9 93.04(9)
F3 Cr3 O11 91.33(9)
O6 Cr3 O8 91.11(11)
O6 Cr3 O9 86.97(11)
O9 Cr3 O8 87.70(11)
O11 Cr3 O6 88.18(11)
O11 Cr3 O8 177.27(11)
O11 Cr3 O9 89.63(11)
F3 Cr4 F4 89.96(7)
F3 Cr4 O10 91.89(9)
F3 Cr4 O12 91.15(9)
F3 Cr4 O13 177.40(9)
F3 Cr4 O15 87.59(9)
F4 Cr4 O10 177.76(9)
F4 Cr4 O12 90.45(9)
F4 Cr4 O13 91.95(9)
F4 Cr4 O15 90.22(9)
O10 Cr4 O12 90.79(11)
O13 Cr4 O10 86.24(11)
O13 Cr4 O12 87.06(11)
O13 Cr4 O15 94.18(11)
O15 Cr4 O10 88.59(11)
O15 Cr4 O12 178.57(10)
F4 Cr5 F5 92.08(7)
F4 Cr5 O14 90.57(10)
F4 Cr5 O16 90.35(9)
F4 Cr5 O17 175.61(10)
F4 Cr5 O19 90.09(10)
F5 Cr5 O14 176.49(10)
F5 Cr5 O16 87.34(9)
F5 Cr5 O17 92.14(10)
F5 Cr5 O19 90.36(10)
O14 Cr5 O17 85.26(12)
O14 Cr5 O19 87.34(12)
O16 Cr5 O14 94.95(12)
O16 Cr5 O17 88.62(12)
O16 Cr5 O19 177.66(11)
O17 Cr5 O19 91.11(13)
F5 Cr6 O18 93.03(10)
F5 Cr6 O20 90.62(10)
F5 Cr6 O21 178.33(10)
F5 Cr6 O23 90.60(10)
F6 Cr6 F5 90.44(7)
F6 Cr6 O18 176.52(10)
F6 Cr6 O20 89.86(10)
F6 Cr6 O21 90.87(10)
F6 Cr6 O23 92.24(9)
O18 Cr6 O20 90.27(14)
O18 Cr6 O21 85.66(12)
O18 Cr6 O23 87.56(13)
O20 Cr6 O23 177.57(12)
O21 Cr6 O20 88.34(13)
O21 Cr6 O23 90.40(13)
F6 Cr7 O22 92.05(9)
F6 Cr7 O24 91.87(9)
F6 Cr7 O25 178.47(10)
F6 Cr7 O27 89.17(9)
F7 Cr7 F6 89.21(7)
F7 Cr7 O22 178.35(10)
F7 Cr7 O24 90.77(10)
F7 Cr7 O25 91.90(9)
F7 Cr7 O27 90.68(9)
O22 Cr7 O24 90.25(12)
O22 Cr7 O25 86.86(11)
O22 Cr7 O27 88.28(11)
O25 Cr7 O24 87.05(12)
O25 Cr7 O27 91.87(12)
O27 Cr7 O24 178.22(11)
F7 Cr8 F8 90.74(7)
F7 Cr8 O26 92.71(8)
F7 Cr8 O28 90.29(9)
F7 Cr8 O29 177.28(9)
F7 Cr8 O31 85.33(8)
F8 Cr8 O26 175.90(9)
F8 Cr8 O28 90.09(9)
F8 Cr8 O29 90.15(8)
F8 Cr8 O31 90.09(8)
O26 Cr8 O28 92.11(11)
O26 Cr8 O29 86.51(9)
O26 Cr8 O31 87.97(10)
O28 Cr8 O31 175.61(10)
O29 Cr8 O28 87.14(10)
O29 Cr8 O31 97.24(10)
Cr2 F1 Cr1 123.97(9)
Cr3 F2 Cr2 123.46(9)
Cr3 F3 Cr4 124.20(9)
Cr5 F4 Cr4 124.59(9)
Cr6 F5 Cr5 124.35(9)
Cr6 F6 Cr7 124.51(9)
Cr7 F7 Cr8 125.16(9)
Cr8 F8 Cr1 124.82(9)
C1 O1 Cr1 134.3(2)
C1 O2 Cr2 131.1(2)
C9 O3 Cr1 129.5(2)
C9 O4 Cr2 134.8(2)
C17 O5 Cr2 133.6(2)
C17 O6 Cr3 129.4(2)
C22 O7 Cr2 128.9(2)
C22 O8 Cr3 135.4(2)
C27 O9 Cr3 135.5(2)
C27 O10 Cr4 131.4(2)
C35 O11 Cr3 131.2(2)
C35 O12 Cr4 136.3(2)
C43 O13 Cr4 133.3(2)
C43 O14 Cr5 134.4(2)
C51 O15 Cr4 132.9(2)
C51 O16 Cr5 133.7(2)
C56 O17 Cr5 136.1(2)
C56 O18 Cr6 133.9(2)
C64 O19 Cr5 134.2(2)
C64 O20 Cr6 135.1(2)
C72 O21 Cr6 135.2(2)
C72 O22 Cr7 134.9(2)
C80 O23 Cr6 135.3(2)
C80 O24 Cr7 133.5(2)
C89 O25 Cr7 133.7(2)
C89 O26 Cr8 134.7(2)
C97 O27 Cr7 134.9(2)
C97 O28 Cr8 133.1(2)
C105 O29 Cr8 134.4(2)
C105 O30 Cr1 133.4(2)
C110 O31 Cr8 130.98(19)
C110 O32 Cr1 131.0(2)
O1 C1 O2 125.5(3)
O1 C1 C2 117.5(3)
O2 C1 C2 117.0(3)
C1 C2 C8 101.8(6)
C1 C2 C5 104.2(5)
C4 C2 C1 111.0(6)
C4 C2 C6 110.3(3)
C4 C2 C8 110.2(3)
C6 C2 C1 113.1(5)
C6 C2 C8 110.1(3)
C3 C2 C1 111.4(4)
C3 C2 C5 109.9(3)
C3 C2 C7 110.5(3)
C7 C2 C1 110.6(5)
C7 C2 C5 110.0(3)
O3 C9 C10 115.9(4)
O4 C9 O3 126.7(3)
O4 C9 C10 117.5(3)
C9 C10 C11 107.7(5)
C9 C10 C15 106.3(6)
C9 C10 C12 101.6(8)
C9 C10 C14 104.9(7)
C11 C10 C15 109.5(3)
C13 C10 C9 113.2(5)
C13 C10 C11 109.9(3)
C13 C10 C15 110.1(3)
C14 C10 C12 109.8(3)
C16 C10 C9 120.1(7)
C16 C10 C12 109.9(3)
C16 C10 C14 110.0(3)
O5 C17 C18 117.6(3)
O6 C17 O5 126.3(3)
O6 C17 C18 116.1(3)
C17 C18 C20 107.3(4)
C19 C18 C17 111.2(3)
C19 C18 C20 111.2(5)
C21 C18 C17 107.0(4)
C21 C18 C19 111.0(5)
C21 C18 C20 109.1(5)
C18 C19 H19A 109.5
C18 C19 H19B 109.5
C18 C19 H19C 109.5
H19A C19 H19B 109.5
H19A C19 H19C 109.5
H19B C19 H19C 109.5
C18 C20 H20A 109.5
C18 C20 H20B 109.5
C18 C20 H20C 109.5
H20A C20 H20B 109.5
H20A C20 H20C 109.5
H20B C20 H20C 109.5
C18 C21 H21A 109.5
C18 C21 H21B 109.5
C18 C21 H21C 109.5
H21A C21 H21B 109.5
H21A C21 H21C 109.5
H21B C21 H21C 109.5
O7 C22 O8 125.0(3)
O7 C22 C23 117.5(3)
O8 C22 C23 117.5(3)
C22 C23 C24 105.0(4)
C25 C23 C22 112.5(4)
C25 C23 C24 110.4(4)
C25 C23 C26 111.7(5)
C26 C23 C22 109.4(4)
C26 C23 C24 107.5(5)
C23 C24 H24A 109.5
C23 C24 H24B 109.5
C23 C24 H24C 109.5
H24A C24 H24B 109.5
H24A C24 H24C 109.5
H24B C24 H24C 109.5
C23 C25 H25A 109.5
C23 C25 H25B 109.5
C23 C25 H25C 109.5
H25A C25 H25B 109.5
H25A C25 H25C 109.5
H25B C25 H25C 109.5
C23 C26 H26A 109.5
C23 C26 H26B 109.5
C23 C26 H26C 109.5
H26A C26 H26B 109.5
H26A C26 H26C 109.5
H26B C26 H26C 109.5
O9 C27 C28 116.4(3)
O10 C27 O9 125.5(3)
O10 C27 C28 118.1(3)
C27 C28 C31 108.2(4)
C29 C28 C27 107.3(4)
C29 C28 C31 109.5(3)
C33 C28 C27 112.0(4)
C33 C28 C29 110.1(2)
C33 C28 C31 109.7(2)
C30 C28 C27 113.2(8)
C30 C28 C34 109.8(3)
C32 C28 C27 108.6(8)
C32 C28 C30 109.9(3)
C32 C28 C34 109.8(3)
C34 C28 C27 105.5(7)
O11 C35 C36 118.7(3)
O12 C35 O11 125.2(3)
O12 C35 C36 116.0(3)
C35 C36 C39 108.6(4)
C35 C36 C41 106.8(4)
C35 C36 C38 102.4(7)
C37 C36 C35 113.1(4)
C37 C36 C39 109.6(2)
C37 C36 C41 109.8(3)
C41 C36 C39 108.8(2)
C40 C36 C35 119.7(8)
C40 C36 C38 109.4(3)
C40 C36 C42 109.6(3)
C42 C36 C35 106.0(7)
C42 C36 C38 109.1(3)
O13 C43 C44 117.4(3)
O14 C43 O13 125.5(3)
O14 C43 C44 117.1(3)
C43 C44 C47 109.1(4)
C43 C44 C48 109.1(5)
C43 C44 C50 102.8(5)
C45 C44 C43 105.6(4)
C45 C44 C47 109.9(2)
C49 C44 C43 111.2(4)
C49 C44 C45 110.8(2)
C49 C44 C47 110.1(2)
C46 C44 C43 114.2(5)
C46 C44 C48 110.4(3)
C46 C44 C50 110.4(3)
C48 C44 C50 109.6(3)
O15 C51 O16 125.4(3)
O15 C51 C52 117.4(3)
O16 C51 C52 117.1(3)
C53 C52 C51 110.9(4)
C54 C52 C51 110.4(4)
C54 C52 C53 109.6(5)
C55 C52 C51 104.2(4)
C55 C52 C53 110.7(5)
C55 C52 C54 111.0(5)
C52 C53 H53A 109.5
C52 C53 H53B 109.5
C52 C53 H53C 109.5
H53A C53 H53B 109.5
H53A C53 H53C 109.5
H53B C53 H53C 109.5
C52 C54 H54A 109.5
C52 C54 H54B 109.5
C52 C54 H54C 109.5
H54A C54 H54B 109.5
H54A C54 H54C 109.5
H54B C54 H54C 109.5
C52 C55 H55A 109.5
C52 C55 H55B 109.5
C52 C55 H55C 109.5
H55A C55 H55B 109.5
H55A C55 H55C 109.5
H55B C55 H55C 109.5
O17 C56 O18 125.7(3)
O17 C56 C57 117.6(3)
O18 C56 C57 116.7(3)
C59 C57 C56 109.4(4)
C61 C57 C56 110.8(4)
C61 C57 C59 110.2(2)
C61 C57 C63 110.4(2)
C63 C57 C56 105.6(4)
C63 C57 C59 110.3(3)
C58 C57 C56 113.3(8)
C58 C57 C60 110.3(3)
C58 C57 C62 110.2(3)
C60 C57 C56 106.0(9)
C60 C57 C62 110.2(3)
C62 C57 C56 106.7(8)
O19 C64 O20 125.5(3)
O19 C64 C65 118.3(4)
O20 C64 C65 116.2(4)
C64 C65 C70 107.4(5)
C64 C65 C67 100.2(6)
C66 C65 C64 109.1(4)
C66 C65 C70 108.4(3)
C68 C65 C64 113.7(5)
C68 C65 C66 109.5(3)
C68 C65 C70 108.5(3)
C69 C65 C64 111.5(6)
C69 C65 C67 108.6(3)
C71 C65 C64 117.8(6)
C71 C65 C67 108.9(3)
C71 C65 C69 109.2(3)
O21 C72 O22 124.9(3)
O21 C72 C73 118.0(3)
O22 C72 C73 117.1(3)
C72 C73 C77 112.2(4)
C72 C73 C79 104.6(4)
C72 C73 C76 101.5(6)
C75 C73 C72 111.7(4)
C75 C73 C77 109.8(3)
C75 C73 C79 109.5(3)
C77 C73 C79 108.9(3)
C74 C73 C72 111.1(6)
C74 C73 C76 109.3(3)
C78 C73 C72 115.4(6)
C78 C73 C74 109.7(3)
C78 C73 C76 109.5(3)
O23 C80 C81 117.0(3)
O24 C80 O23 125.1(3)
O24 C80 C81 117.9(3)
C80 C81 C88 109.1(5)
C80 C81 C85 110.2(5)
C84 C81 C80 109.3(5)
C84 C81 C88 109.5(3)
C86 C81 C80 109.1(5)
C86 C81 C84 110.1(3)
C86 C81 C88 109.8(3)
C83 C81 C80 108.5(5)
C83 C81 C85 109.8(3)
C83 C81 C87 110.0(3)
C87 C81 C80 108.7(5)
C87 C81 C85 109.5(3)
O25 C89 O26 125.9(3)
O25 C89 C90 117.9(3)
O26 C89 C90 116.1(3)
C89 C90 C92 106.6(6)
C89 C90 C96 101.6(6)
C89 C90 C94 103.0(4)
C89 C90 C95 112.1(4)
C93 C90 C89 118.8(7)
C93 C90 C92 109.9(3)
C93 C90 C96 110.0(3)
C96 C90 C92 109.4(3)
C91 C90 C89 112.9(4)
C91 C90 C94 109.8(2)
C91 C90 C95 110.1(2)
C95 C90 C94 108.6(2)
O27 C97 C98 117.4(3)
O28 C97 O27 125.7(3)
O28 C97 C98 116.9(3)
C97 C98 C100 109.2(4)
C97 C98 C102 106.8(4)
C97 C98 C99 104.1(10)
C97 C98 C103 108.2(11)
C100 C98 C102 106.9(4)
C104 C98 C97 112.4(4)
C104 C98 C100 107.3(4)
C104 C98 C102 114.0(6)
C101 C98 C97 116.0(10)
C101 C98 C99 106.9(4)
C101 C98 C103 113.9(15)
C103 C98 C99 106.8(4)
O29 C105 C106 118.0(3)
O30 C105 O29 125.0(3)
O30 C105 C106 116.9(3)
C105 C106 C107 111.2(3)
C105 C106 C108 110.7(3)
C105 C106 C109 105.1(3)
C108 C106 C107 109.7(4)
C108 C106 C109 109.5(4)
C109 C106 C107 110.6(4)
C106 C107 H10A 109.5
C106 C107 H10B 109.5
C106 C107 H10C 109.5
H10A C107 H10B 109.5
H10A C107 H10C 109.5
H10B C107 H10C 109.5
C106 C108 H10D 109.5
C106 C108 H10E 109.5
C106 C108 H10F 109.5
H10D C108 H10E 109.5
H10D C108 H10F 109.5
H10E C108 H10F 109.5
C106 C109 H10G 109.5
C106 C109 H10H 109.5
C106 C109 H10I 109.5
H10G C109 H10H 109.5
H10G C109 H10I 109.5
H10H C109 H10I 109.5
O31 C110 C111 118.2(3)
O32 C110 O31 124.1(3)
O32 C110 C111 117.6(3)
C110 C111 C112 111.6(3)
C110 C111 C114 104.2(3)
C112 C111 C114 109.1(4)
C113 C111 C110 111.2(3)
C113 C111 C112 111.0(4)
C113 C111 C114 109.4(4)
C111 C112 H11A 109.5
C111 C112 H11B 109.5
C111 C112 H11C 109.5
H11A C112 H11B 109.5
H11A C112 H11C 109.5
H11B C112 H11C 109.5
C111 C113 H11D 109.5
C111 C113 H11E 109.5
C111 C113 H11F 109.5
H11D C113 H11E 109.5
H11D C113 H11F 109.5
H11E C113 H11F 109.5
C111 C114 H11G 109.5
C111 C114 H11H 109.5
C111 C114 H11I 109.5
H11G C114 H11H 109.5
H11G C114 H11I 109.5
H11H C114 H11I 109.5
C2 C4 H4A 109.5
C2 C4 H4B 109.5
C2 C4 H4C 109.5
H4A C4 H4B 109.5
H4A C4 H4C 109.5
H4B C4 H4C 109.5
C2 C6 H6A 109.5
C2 C6 H6B 109.5
C2 C6 H6C 109.5
H6A C6 H6B 109.5
H6A C6 H6C 109.5
H6B C6 H6C 109.5
C2 C8 H8A 109.5
C2 C8 H8B 109.5
C2 C8 H8C 109.5
H8A C8 H8B 109.5
H8A C8 H8C 109.5
H8B C8 H8C 109.5
C10 C11 H11J 109.5
C10 C11 H11K 109.5
C10 C11 H11L 109.5
H11J C11 H11K 109.5
H11J C11 H11L 109.5
H11K C11 H11L 109.5
C10 C13 H13A 109.5
C10 C13 H13B 109.5
C10 C13 H13C 109.5
H13A C13 H13B 109.5
H13A C13 H13C 109.5
H13B C13 H13C 109.5
C10 C15 H15A 109.5
C10 C15 H15B 109.5
C10 C15 H15C 109.5
H15A C15 H15B 109.5
H15A C15 H15C 109.5
H15B C15 H15C 109.5
C28 C29 H29A 109.5
C28 C29 H29B 109.5
C28 C29 H29C 109.5
H29A C29 H29B 109.5
H29A C29 H29C 109.5
H29B C29 H29C 109.5
C28 C31 H31A 109.5
C28 C31 H31B 109.5
C28 C31 H31C 109.5
H31A C31 H31B 109.5
H31A C31 H31C 109.5
H31B C31 H31C 109.5
C28 C33 H33A 109.5
C28 C33 H33B 109.5
C28 C33 H33C 109.5
H33A C33 H33B 109.5
H33A C33 H33C 109.5
H33B C33 H33C 109.5
C36 C37 H37A 109.5
C36 C37 H37B 109.5
C36 C37 H37C 109.5
H37A C37 H37B 109.5
H37A C37 H37C 109.5
H37B C37 H37C 109.5
C36 C39 H39A 109.5
C36 C39 H39B 109.5
C36 C39 H39C 109.5
H39A C39 H39B 109.5
H39A C39 H39C 109.5
H39B C39 H39C 109.5
C36 C41 H41A 109.5
C36 C41 H41B 109.5
C36 C41 H41C 109.5
H41A C41 H41B 109.5
H41A C41 H41C 109.5
H41B C41 H41C 109.5
C44 C45 H45A 109.5
C44 C45 H45B 109.5
C44 C45 H45C 109.5
H45A C45 H45B 109.5
H45A C45 H45C 109.5
H45B C45 H45C 109.5
C44 C47 H47A 109.5
C44 C47 H47B 109.5
C44 C47 H47C 109.5
H47A C47 H47B 109.5
H47A C47 H47C 109.5
H47B C47 H47C 109.5
C44 C49 H49A 109.5
C44 C49 H49B 109.5
C44 C49 H49C 109.5
H49A C49 H49B 109.5
H49A C49 H49C 109.5
H49B C49 H49C 109.5
C57 C59 H59A 109.5
C57 C59 H59B 109.5
C57 C59 H59C 109.5
H59A C59 H59B 109.5
H59A C59 H59C 109.5
H59B C59 H59C 109.5
C57 C61 H61A 109.5
C57 C61 H61B 109.5
C57 C61 H61C 109.5
H61A C61 H61B 109.5
H61A C61 H61C 109.5
H61B C61 H61C 109.5
C57 C63 H63A 109.5
C57 C63 H63B 109.5
C57 C63 H63C 109.5
H63A C63 H63B 109.5
H63A C63 H63C 109.5
H63B C63 H63C 109.5
C65 C66 H66A 109.5
C65 C66 H66B 109.5
C65 C66 H66C 109.5
H66A C66 H66B 109.5
H66A C66 H66C 109.5
H66B C66 H66C 109.5
C65 C68 H68A 109.5
C65 C68 H68B 109.5
C65 C68 H68C 109.5
H68A C68 H68B 109.5
H68A C68 H68C 109.5
H68B C68 H68C 109.5
C65 C70 H70A 109.5
C65 C70 H70B 109.5
C65 C70 H70C 109.5
H70A C70 H70B 109.5
H70A C70 H70C 109.5
H70B C70 H70C 109.5
C73 C75 H75A 109.5
C73 C75 H75B 109.5
C73 C75 H75C 109.5
H75A C75 H75B 109.5
H75A C75 H75C 109.5
H75B C75 H75C 109.5
C73 C77 H77A 109.5
C73 C77 H77B 109.5
C73 C77 H77C 109.5
H77A C77 H77B 109.5
H77A C77 H77C 109.5
H77B C77 H77C 109.5
C73 C79 H79A 109.5
C73 C79 H79B 109.5
C73 C79 H79C 109.5
H79A C79 H79B 109.5
H79A C79 H79C 109.5
H79B C79 H79C 109.5
C81 C84 H84A 109.5
C81 C84 H84B 109.5
C81 C84 H84C 109.5
H84A C84 H84B 109.5
H84A C84 H84C 109.5
H84B C84 H84C 109.5
C81 C86 H86A 109.5
C81 C86 H86B 109.5
C81 C86 H86C 109.5
H86A C86 H86B 109.5
H86A C86 H86C 109.5
H86B C86 H86C 109.5
C81 C88 H88A 109.5
C81 C88 H88B 109.5
C81 C88 H88C 109.5
H88A C88 H88B 109.5
H88A C88 H88C 109.5
H88B C88 H88C 109.5
C90 C92 H92A 109.5
C90 C92 H92B 109.5
C90 C92 H92C 109.5
H92A C92 H92B 109.5
H92A C92 H92C 109.5
H92B C92 H92C 109.5
C90 C93 H93A 109.5
C90 C93 H93B 109.5
C90 C93 H93C 109.5
H93A C93 H93B 109.5
H93A C93 H93C 109.5
H93B C93 H93C 109.5
C90 C96 H96A 109.5
C90 C96 H96B 109.5
C90 C96 H96C 109.5
H96A C96 H96B 109.5
H96A C96 H96C 109.5
H96B C96 H96C 109.5
C98 C100 H10J 109.5
C98 C100 H10K 109.5
C98 C100 H10L 109.5
H10J C100 H10K 109.5
H10J C100 H10L 109.5
H10K C100 H10L 109.5
C98 C102 H10M 109.5
C98 C102 H10N 109.5
C98 C102 H10O 109.5
H10M C102 H10N 109.5
H10M C102 H10O 109.5
H10N C102 H10O 109.5
C98 C104 H10P 109.5
C98 C104 H10Q 109.5
C98 C104 H10R 109.5
H10P C104 H10Q 109.5
H10P C104 H10R 109.5
H10Q C104 H10R 109.5
C2 C3 H3A 109.5
C2 C3 H3B 109.5
C2 C3 H3C 109.5
H3A C3 H3B 109.5
H3A C3 H3C 109.5
H3B C3 H3C 109.5
C2 C5 H5A 109.5
C2 C5 H5B 109.5
C2 C5 H5C 109.5
H5A C5 H5B 109.5
H5A C5 H5C 109.5
H5B C5 H5C 109.5
C2 C7 H7A 109.5
C2 C7 H7B 109.5
C2 C7 H7C 109.5
H7A C7 H7B 109.5
H7A C7 H7C 109.5
H7B C7 H7C 109.5
C10 C12 H12A 109.5
C10 C12 H12B 109.5
C10 C12 H12C 109.5
H12A C12 H12B 109.5
H12A C12 H12C 109.5
H12B C12 H12C 109.5
C10 C14 H14A 109.5
C10 C14 H14B 109.5
C10 C14 H14C 109.5
H14A C14 H14B 109.5
H14A C14 H14C 109.5
H14B C14 H14C 109.5
C10 C16 H16A 109.5
C10 C16 H16B 109.5
C10 C16 H16C 109.5
H16A C16 H16B 109.5
H16A C16 H16C 109.5
H16B C16 H16C 109.5
C28 C30 H30A 109.5
C28 C30 H30B 109.5
C28 C30 H30C 109.5
H30A C30 H30B 109.5
H30A C30 H30C 109.5
H30B C30 H30C 109.5
C28 C32 H32A 109.5
C28 C32 H32B 109.5
C28 C32 H32C 109.5
H32A C32 H32B 109.5
H32A C32 H32C 109.5
H32B C32 H32C 109.5
C28 C34 H34A 109.5
C28 C34 H34B 109.5
C28 C34 H34C 109.5
H34A C34 H34B 109.5
H34A C34 H34C 109.5
H34B C34 H34C 109.5
C36 C38 H38A 109.5
C36 C38 H38B 109.5
C36 C38 H38C 109.5
H38A C38 H38B 109.5
H38A C38 H38C 109.5
H38B C38 H38C 109.5
C36 C40 H40A 109.5
C36 C40 H40B 109.5
C36 C40 H40C 109.5
H40A C40 H40B 109.5
H40A C40 H40C 109.5
H40B C40 H40C 109.5
C36 C42 H42A 109.5
C36 C42 H42B 109.5
C36 C42 H42C 109.5
H42A C42 H42B 109.5
H42A C42 H42C 109.5
H42B C42 H42C 109.5
C44 C46 H46A 109.5
C44 C46 H46B 109.5
C44 C46 H46C 109.5
H46A C46 H46B 109.5
H46A C46 H46C 109.5
H46B C46 H46C 109.5
C44 C48 H48A 109.5
C44 C48 H48B 109.5
C44 C48 H48C 109.5
H48A C48 H48B 109.5
H48A C48 H48C 109.5
H48B C48 H48C 109.5
C44 C50 H50A 109.5
C44 C50 H50B 109.5
C44 C50 H50C 109.5
H50A C50 H50B 109.5
H50A C50 H50C 109.5
H50B C50 H50C 109.5
C57 C58 H58A 109.5
C57 C58 H58B 109.5
C57 C58 H58C 109.5
H58A C58 H58B 109.5
H58A C58 H58C 109.5
H58B C58 H58C 109.5
C57 C60 H60A 109.5
C57 C60 H60B 109.5
C57 C60 H60C 109.5
H60A C60 H60B 109.5
H60A C60 H60C 109.5
H60B C60 H60C 109.5
C57 C62 H62A 109.5
C57 C62 H62B 109.5
C57 C62 H62C 109.5
H62A C62 H62B 109.5
H62A C62 H62C 109.5
H62B C62 H62C 109.5
C65 C67 H67A 109.5
C65 C67 H67B 109.5
C65 C67 H67C 109.5
H67A C67 H67B 109.5
H67A C67 H67C 109.5
H67B C67 H67C 109.5
C65 C69 H69A 109.5
C65 C69 H69B 109.5
C65 C69 H69C 109.5
H69A C69 H69B 109.5
H69A C69 H69C 109.5
H69B C69 H69C 109.5
C65 C71 H71A 109.5
C65 C71 H71B 109.5
C65 C71 H71C 109.5
H71A C71 H71B 109.5
H71A C71 H71C 109.5
H71B C71 H71C 109.5
C73 C74 H74A 109.5
C73 C74 H74B 109.5
C73 C74 H74C 109.5
H74A C74 H74B 109.5
H74A C74 H74C 109.5
H74B C74 H74C 109.5
C73 C76 H76A 109.5
C73 C76 H76B 109.5
C73 C76 H76C 109.5
H76A C76 H76B 109.5
H76A C76 H76C 109.5
H76B C76 H76C 109.5
C73 C78 H78A 109.5
C73 C78 H78B 109.5
C73 C78 H78C 109.5
H78A C78 H78B 109.5
H78A C78 H78C 109.5
H78B C78 H78C 109.5
C81 C83 H83A 109.5
C81 C83 H83B 109.5
C81 C83 H83C 109.5
H83A C83 H83B 109.5
H83A C83 H83C 109.5
H83B C83 H83C 109.5
C81 C85 H85A 109.5
C81 C85 H85B 109.5
C81 C85 H85C 109.5
H85A C85 H85B 109.5
H85A C85 H85C 109.5
H85B C85 H85C 109.5
C81 C87 H87A 109.5
C81 C87 H87B 109.5
C81 C87 H87C 109.5
H87A C87 H87B 109.5
H87A C87 H87C 109.5
H87B C87 H87C 109.5
C90 C91 H91A 109.5
C90 C91 H91B 109.5
C90 C91 H91C 109.5
H91A C91 H91B 109.5
H91A C91 H91C 109.5
H91B C91 H91C 109.5
C90 C94 H94A 109.5
C90 C94 H94B 109.5
C90 C94 H94C 109.5
H94A C94 H94B 109.5
H94A C94 H94C 109.5
H94B C94 H94C 109.5
C90 C95 H95A 109.5
C90 C95 H95B 109.5
C90 C95 H95C 109.5
H95A C95 H95B 109.5
H95A C95 H95C 109.5
H95B C95 H95C 109.5
C98 C99 H99A 109.5
C98 C99 H99B 109.5
C98 C99 H99C 109.5
H99A C99 H99B 109.5
H99A C99 H99C 109.5
H99B C99 H99C 109.5
C98 C101 H10S 109.5
C98 C101 H10T 109.5
C98 C101 H10U 109.5
H10S C101 H10T 109.5
H10S C101 H10U 109.5
H10T C101 H10U 109.5
C98 C103 H10V 109.5
C98 C103 H10W 109.5
C98 C103 H10X 109.5
H10V C103 H10W 109.5
H10V C103 H10X 109.5
H10W C103 H10X 109.5

loop_
_geom_bond_atom_site_label_1
_geom_bond_atom_site_label_2
_geom_bond_distance
Cr1 F1 1.9103(17)
Cr1 F8 1.9188(17)
Cr1 O1 1.953(2)
Cr1 O3 1.954(2)
Cr1 O30 1.952(2)
Cr1 O32 1.953(2)
Cr2 F1 1.8974(16)
Cr2 F2 1.9103(17)
Cr2 O2 1.955(2)
Cr2 O4 1.947(2)
Cr2 O5 1.953(2)
Cr2 O7 1.952(2)
Cr3 F2 1.9059(17)
Cr3 F3 1.9033(17)
Cr3 O6 1.951(2)
Cr3 O8 1.963(2)
Cr3 O9 1.953(2)
Cr3 O11 1.951(2)
Cr4 F3 1.9104(17)
Cr4 F4 1.9161(17)
Cr4 O10 1.960(2)
Cr4 O12 1.961(2)
Cr4 O13 1.949(2)
Cr4 O15 1.949(2)
Cr5 F4 1.9149(17)
Cr5 F5 1.9170(17)
Cr5 O14 1.945(2)
Cr5 O16 1.944(2)
Cr5 O17 1.949(3)
Cr5 O19 1.951(3)
Cr6 F5 1.9067(17)
Cr6 F6 1.9010(17)
Cr6 O18 1.948(3)
Cr6 O20 1.951(3)
Cr6 O21 1.950(3)
Cr6 O23 1.954(3)
Cr7 F6 1.9087(18)
Cr7 F7 1.9019(17)
Cr7 O22 1.950(2)
Cr7 O24 1.961(3)
Cr7 O25 1.950(2)
Cr7 O27 1.952(2)
Cr8 F7 1.9101(17)
Cr8 F8 1.9151(16)
Cr8 O26 1.940(2)
Cr8 O28 1.960(2)
Cr8 O29 1.952(2)
Cr8 O31 1.960(2)
O1 C1 1.251(4)
O2 C1 1.253(4)
O3 C9 1.256(4)
O4 C9 1.248(4)
O5 C17 1.251(4)
O6 C17 1.242(4)
O7 C22 1.257(4)
O8 C22 1.258(4)
O9 C27 1.248(4)
O10 C27 1.246(4)
O11 C35 1.256(4)
O12 C35 1.247(4)
O13 C43 1.243(4)
O14 C43 1.241(4)
O15 C51 1.248(4)
O16 C51 1.251(4)
O17 C56 1.218(4)
O18 C56 1.240(4)
O19 C64 1.243(4)
O20 C64 1.243(4)
O21 C72 1.230(4)
O22 C72 1.241(4)
O23 C80 1.249(4)
O24 C80 1.240(4)
O25 C89 1.246(4)
O26 C89 1.250(4)
O27 C97 1.259(4)
O28 C97 1.249(4)
O29 C105 1.251(4)
O30 C105 1.251(4)
O31 C110 1.258(4)
O32 C110 1.251(4)
C1 C2 1.522(3)
C2 C4 1.521(3)
C2 C6 1.521(3)
C2 C8 1.522(3)
C2 C3 1.521(3)
C2 C5 1.523(3)
C2 C7 1.521(3)
C9 C10 1.522(4)
C10 C11 1.523(4)
C10 C13 1.521(4)
C10 C15 1.523(4)
C10 C12 1.523(4)
C10 C14 1.523(4)
C10 C16 1.522(4)
C17 C18 1.527(5)
C18 C19 1.524(7)
C18 C20 1.534(7)
C18 C21 1.523(7)
C19 H19A 0.9600
C19 H19B 0.9600
C19 H19C 0.9600
C20 H20A 0.9600
C20 H20B 0.9600
C20 H20C 0.9600
C21 H21A 0.9600
C21 H21B 0.9600
C21 H21C 0.9600
C22 C23 1.514(5)
C23 C24 1.532(7)
C23 C25 1.504(7)
C23 C26 1.504(7)
C24 H24A 0.9600
C24 H24B 0.9600
C24 H24C 0.9600
C25 H25A 0.9600
C25 H25B 0.9600
C25 H25C 0.9600
C26 H26A 0.9600
C26 H26B 0.9600
C26 H26C 0.9600
C27 C28 1.513(3)
C28 C29 1.513(3)
C28 C31 1.514(3)
C28 C33 1.512(3)
C28 C30 1.512(3)
C28 C32 1.512(3)
C28 C34 1.513(3)
C35 C36 1.513(3)
C36 C37 1.510(3)
C36 C39 1.514(3)
C36 C41 1.514(3)
C36 C38 1.514(3)
C36 C40 1.512(3)
C36 C42 1.513(3)
C43 C44 1.526(3)
C44 C45 1.525(3)
C44 C47 1.529(3)
C44 C49 1.524(3)
C44 C46 1.524(3)
C44 C48 1.527(3)
C44 C50 1.527(3)
C51 C52 1.522(5)
C52 C53 1.521(7)
C52 C54 1.517(7)
C52 C55 1.511(7)
C53 H53A 0.9600
C53 H53B 0.9600
C53 H53C 0.9600
C54 H54A 0.9600
C54 H54B 0.9600
C54 H54C 0.9600
C55 H55A 0.9600
C55 H55B 0.9600
C55 H55C 0.9600
C56 C57 1.512(3)
C57 C59 1.512(3)
C57 C61 1.511(3)
C57 C63 1.512(3)
C57 C58 1.512(3)
C57 C60 1.512(3)
C57 C62 1.512(3)
C64 C65 1.514(3)
C65 C66 1.513(4)
C65 C68 1.512(4)
C65 C70 1.516(4)
C65 C67 1.515(4)
C65 C69 1.513(4)
C65 C71 1.512(4)
C72 C73 1.514(3)
C73 C75 1.512(3)
C73 C77 1.514(3)
C73 C79 1.515(3)
C73 C74 1.514(3)
C73 C76 1.514(3)
C73 C78 1.512(3)
C80 C81 1.522(3)
C81 C84 1.521(3)
C81 C86 1.520(3)
C81 C88 1.523(3)
C81 C83 1.520(3)
C81 C85 1.523(3)
C81 C87 1.521(3)
C89 C90 1.529(3)
C90 C92 1.531(3)
C90 C93 1.527(3)
C90 C96 1.531(3)
C90 C91 1.528(3)
C90 C94 1.534(3)
C90 C95 1.531(3)
C97 C98 1.520(3)
C98 C100 1.520(3)
C98 C102 1.521(3)
C98 C104 1.520(3)
C98 C99 1.521(3)
C98 C101 1.520(3)
C98 C103 1.521(3)
C105 C106 1.519(4)
C106 C107 1.529(6)
C106 C108 1.521(5)
C106 C109 1.523(6)
C107 H10A 0.9600
C107 H10B 0.9600
C107 H10C 0.9600
C108 H10D 0.9600
C108 H10E 0.9600
C108 H10F 0.9600
C109 H10G 0.9600
C109 H10H 0.9600
C109 H10I 0.9600
C110 C111 1.522(5)
C111 C112 1.524(6)
C111 C113 1.515(6)
C111 C114 1.528(5)
C112 H11A 0.9600
C112 H11B 0.9600
C112 H11C 0.9600
C113 H11D 0.9600
C113 H11E 0.9600
C113 H11F 0.9600
C114 H11G 0.9600
C114 H11H 0.9600
C114 H11I 0.9600
C4 H4A 0.9600
C4 H4B 0.9600
C4 H4C 0.9600
C6 H6A 0.9600
C6 H6B 0.9600
C6 H6C 0.9600
C8 H8A 0.9600
C8 H8B 0.9600
C8 H8C 0.9600
C11 H11J 0.9600
C11 H11K 0.9600
C11 H11L 0.9600
C13 H13A 0.9600
C13 H13B 0.9600
C13 H13C 0.9600
C15 H15A 0.9600
C15 H15B 0.9600
C15 H15C 0.9600
C29 H29A 0.9600
C29 H29B 0.9600
C29 H29C 0.9600
C31 H31A 0.9600
C31 H31B 0.9600
C31 H31C 0.9600
C33 H33A 0.9600
C33 H33B 0.9600
C33 H33C 0.9600
C37 H37A 0.9600
C37 H37B 0.9600
C37 H37C 0.9600
C39 H39A 0.9600
C39 H39B 0.9600
C39 H39C 0.9600
C41 H41A 0.9600
C41 H41B 0.9600
C41 H41C 0.9600
C45 H45A 0.9600
C45 H45B 0.9600
C45 H45C 0.9600
C47 H47A 0.9600
C47 H47B 0.9600
C47 H47C 0.9600
C49 H49A 0.9600
C49 H49B 0.9600
C49 H49C 0.9600
C59 H59A 0.9600
C59 H59B 0.9600
C59 H59C 0.9600
C61 H61A 0.9600
C61 H61B 0.9600
C61 H61C 0.9600
C63 H63A 0.9600
C63 H63B 0.9600
C63 H63C 0.9600
C66 H66A 0.9600
C66 H66B 0.9600
C66 H66C 0.9600
C68 H68A 0.9600
C68 H68B 0.9600
C68 H68C 0.9600
C70 H70A 0.9600
C70 H70B 0.9600
C70 H70C 0.9600
C75 H75A 0.9600
C75 H75B 0.9600
C75 H75C 0.9600
C77 H77A 0.9600
C77 H77B 0.9600
C77 H77C 0.9600
C79 H79A 0.9600
C79 H79B 0.9600
C79 H79C 0.9600
C84 H84A 0.9600
C84 H84B 0.9600
C84 H84C 0.9600
C86 H86A 0.9600
C86 H86B 0.9600
C86 H86C 0.9600
C88 H88A 0.9600
C88 H88B 0.9600
C88 H88C 0.9600
C92 H92A 0.9600
C92 H92B 0.9600
C92 H92C 0.9600
C93 H93A 0.9600
C93 H93B 0.9600
C93 H93C 0.9600
C96 H96A 0.9600
C96 H96B 0.9600
C96 H96C 0.9600
C100 H10J 0.9600
C100 H10K 0.9600
C100 H10L 0.9600
C102 H10M 0.9600
C102 H10N 0.9600
C102 H10O 0.9600
C104 H10P 0.9600
C104 H10Q 0.9600
C104 H10R 0.9600
C3 H3A 0.9600
C3 H3B 0.9600
C3 H3C 0.9600
C5 H5A 0.9600
C5 H5B 0.9600
C5 H5C 0.9600
C7 H7A 0.9600
C7 H7B 0.9600
C7 H7C 0.9600
C12 H12A 0.9600
C12 H12B 0.9600
C12 H12C 0.9600
C14 H14A 0.9600
C14 H14B 0.9600
C14 H14C 0.9600
C16 H16A 0.9600
C16 H16B 0.9600
C16 H16C 0.9600
C30 H30A 0.9600
C30 H30B 0.9600
C30 H30C 0.9600
C32 H32A 0.9600
C32 H32B 0.9600
C32 H32C 0.9600
C34 H34A 0.9600
C34 H34B 0.9600
C34 H34C 0.9600
C38 H38A 0.9600
C38 H38B 0.9600
C38 H38C 0.9600
C40 H40A 0.9600
C40 H40B 0.9600
C40 H40C 0.9600
C42 H42A 0.9600
C42 H42B 0.9600
C42 H42C 0.9600
C46 H46A 0.9600
C46 H46B 0.9600
C46 H46C 0.9600
C48 H48A 0.9600
C48 H48B 0.9600
C48 H48C 0.9600
C50 H50A 0.9600
C50 H50B 0.9600
C50 H50C 0.9600
C58 H58A 0.9600
C58 H58B 0.9600
C58 H58C 0.9600
C60 H60A 0.9600
C60 H60B 0.9600
C60 H60C 0.9600
C62 H62A 0.9600
C62 H62B 0.9600
C62 H62C 0.9600
C67 H67A 0.9600
C67 H67B 0.9600
C67 H67C 0.9600
C69 H69A 0.9600
C69 H69B 0.9600
C69 H69C 0.9600
C71 H71A 0.9600
C71 H71B 0.9600
C71 H71C 0.9600
C74 H74A 0.9600
C74 H74B 0.9600
C74 H74C 0.9600
C76 H76A 0.9600
C76 H76B 0.9600
C76 H76C 0.9600
C78 H78A 0.9600
C78 H78B 0.9600
C78 H78C 0.9600
C83 H83A 0.9600
C83 H83B 0.9600
C83 H83C 0.9600
C85 H85A 0.9600
C85 H85B 0.9600
C85 H85C 0.9600
C87 H87A 0.9600
C87 H87B 0.9600
C87 H87C 0.9600
C91 H91A 0.9600
C91 H91B 0.9600
C91 H91C 0.9600
C94 H94A 0.9600
C94 H94B 0.9600
C94 H94C 0.9600
C95 H95A 0.9600
C95 H95B 0.9600
C95 H95C 0.9600
C99 H99A 0.9600
C99 H99B 0.9600
C99 H99C 0.9600
C101 H10S 0.9600
C101 H10T 0.9600
C101 H10U 0.9600
C103 H10V 0.9600
C103 H10W 0.9600
C103 H10X 0.9600
